data_4104725
loop_
_publ_author_name
'Tetsuro Murahashi'
'Ryou Inoue'
'Kentaro Usui'
'Sensuke Ogoshi'

_publ_section_title
;
 Square Tetrapalladium Sheet Sandwich Complexes: Cyclononatetraenyl as a
 Versatile Face-Capping Ligand
;
_journal_name_full 'Journal of the American Chemical Society'
_journal_page_first 9888
_journal_page_last 9889
_journal_paper_doi 10.1021/ja903679f
_journal_volume 131
_journal_year 2009
_chemical_formula_moiety 'C104 H70 B2 F48 Pd8 '
_chemical_formula_sum 'C104 H70 B2 F48 Pd8'
_chemical_formula_weight 3104.44
_space_group_IT_number 15
_symmetry_cell_setting monoclinic
_symmetry_Int_Tables_number 15
_symmetry_space_group_name_Hall '-C 2yc'
_symmetry_space_group_name_H-M 'C 1 2/c 1'
_cell_angle_alpha 90
_cell_angle_beta 94.238(1)
_cell_angle_gamma 90
_cell_formula_units_Z 4
_cell_length_a 21.624(1)
_cell_length_b 18.570(1)
_cell_length_c 27.038(2)
_cell_measurement_reflns_used 14674
_cell_measurement_temperature 153.2
_cell_measurement_theta_max 27.3
_cell_measurement_theta_min 3.0
_cell_volume 10827.6(11)
_computing_cell_refinement PROCESS-AUTO
_computing_data_collection PROCESS-AUTO
_computing_data_reduction 'teXsan Ver. 1.11'
_computing_publication_material 'teXsan Ver. 1.11'
_computing_structure_refinement SHELXL97
_computing_structure_solution 'DIRDIF94 (PATTY)'
_diffrn_detector_area_resol_mean 10.00
_diffrn_measurement_device_type 'Rigaku RAXIS-RAPID Imaging Plate'
_diffrn_measurement_method \w
_diffrn_radiation_type 'Mo K\a'
_diffrn_radiation_wavelength 0.7107
_diffrn_reflns_av_R_equivalents 0.106
_diffrn_reflns_limit_h_max 28
_diffrn_reflns_limit_h_min -27
_diffrn_reflns_limit_k_max 24
_diffrn_reflns_limit_k_min -24
_diffrn_reflns_limit_l_max 35
_diffrn_reflns_limit_l_min -35
_diffrn_reflns_number 52732
_diffrn_reflns_theta_max 27.47
_exptl_absorpt_coefficient_mu 1.427
_exptl_absorpt_correction_type none
_exptl_crystal_colour deepgreen
_exptl_crystal_density_diffrn 1.904
_exptl_crystal_description platelet
_exptl_crystal_size_max 0.150
_exptl_crystal_size_mid 0.100
_exptl_crystal_size_min 0.100
_refine_diff_density_max 1.58
_refine_diff_density_min -1.47
_refine_ls_extinction_coef 0.0000
_refine_ls_extinction_expression Fc^*^=kFc[1+0.001xFc^2^\l^3^/sin(2\q)]^-1/4^
_refine_ls_extinction_method SHELXL
_refine_ls_goodness_of_fit_ref 1.169
_refine_ls_hydrogen_treatment noref
_refine_ls_number_parameters 811
_refine_ls_number_reflns 5964
_refine_ls_R_factor_gt 0.0861
_refine_ls_shift/su_max -1.6750
_refine_ls_structure_factor_coef Fsqd
_refine_ls_weighting_details 'w = 1/[\s^2^(Fo^2^) + (0.1000P)^2^+0.0000P] where P=(Fo^2^+2Fc^2^)/3'
_refine_ls_weighting_scheme calc
_refine_ls_wR_factor_ref 0.2390
_reflns_number_gt 5964
_reflns_number_total 12333
_reflns_threshold_expression >2.0sigma(I)
_cod_data_source_file ja903679f_si_002.cif
_cod_data_source_block inouer1
_cod_original_cell_volume 10828(1)
_cod_original_formula_sum 'C104 H70 B2 F48 Pd8 '
_cod_database_code 4104725

loop_
_symmetry_equiv_pos_as_xyz
x,y,z
-x,y,1/2-z
-x,-y,-z
x,-y,1/2+z
1/2+x,1/2+y,z
1/2-x,1/2+y,1/2-z
1/2-x,1/2-y,-z
1/2+x,1/2-y,1/2+z

loop_
_atom_site_label
_atom_site_type_symbol
_atom_site_fract_x
_atom_site_fract_y
_atom_site_fract_z
_atom_site_U_iso_or_equiv
_atom_site_adp_type
_atom_site_occupancy
_atom_site_calc_flag
_atom_site_refinement_flags
Pd(1) Pd 0.05569(4) 0.28429(5) 0.28358(3) 0.0875(3) Uani 1.00 d .
Pd(2) Pd 0.10878(4) 0.21978(4) 0.36670(3) 0.0771(3) Uani 1.00 d .
Pd(3) Pd 0.21020(3) 0.30277(5) 0.35932(3) 0.0827(3) Uani 1.00 d .
Pd(4) Pd 0.15716(4) 0.37040(4) 0.27794(3) 0.0901(3) Uani 1.00 d .
F(1) F 0.6319(4) 0.0753(5) 0.1416(5) 0.195(5) Uani 1.00 d .
F(2) F 0.6003(3) -0.0247(5) 0.1553(5) 0.190(5) Uani 1.00 d .
F(3) F 0.6115(5) 0.0463(7) 0.2102(3) 0.207(5) Uani 1.00 d .
F(4) F 0.1214(3) 0.2644(6) 0.0910(3) 0.158(4) Uani 1.00 d .
F(5) F 0.1060(4) 0.2257(5) 0.0201(3) 0.152(3) Uani 1.00 d .
F(6) F 0.0768(4) 0.3273(5) 0.0385(5) 0.207(6) Uani 1.00 d .
F(7) F 0.2157(6) 0.4187(6) -0.1028(3) 0.214(6) Uani 1.00 d .
F(8) F 0.2517(5) 0.3208(4) -0.1111(2) 0.153(3) Uani 1.00 d .
F(9) F 0.3082(5) 0.4038(7) -0.0902(2) 0.208(6) Uani 1.00 d .
F(10) F 0.4186(6) 0.1248(5) 0.2044(5) 0.245(7) Uani 1.00 d .
F(11) F 0.4077(5) 0.2115(5) 0.2509(3) 0.183(5) Uani 1.00 d .
F(12) F 0.3355(4) 0.1713(5) 0.2112(3) 0.154(3) Uani 1.00 d .
F(16) F 0.3447(3) 0.7036(3) -0.0074(2) 0.101(2) Uani 1.00 d .
F(17) F 0.3019(3) 0.6112(4) -0.0404(2) 0.120(2) Uani 1.00 d .
F(18) F 0.2641(3) 0.6582(4) 0.0208(3) 0.120(2) Uani 1.00 d .
F(19) F 0.5516(10) 0.523(1) 0.101(1) 0.100(7) Uani 0.50 d P
F(20) F 0.540(2) 0.617(4) 0.061(2) 0.21(3) Uani 0.50 d P
F(21) F 0.525(1) 0.604(3) 0.141(2) 0.23(3) Uani 0.50 d P
F(22) F 0.5250(10) 0.260(2) 0.0363(9) 0.109(6) Uani 0.50 d P
F(23) F 0.567(2) 0.223(3) 0.096(2) 0.20(2) Uani 0.50 d P
F(24) F 0.583(1) 0.269(4) 0.108(1) 0.20(2) Uani 0.50 d P
F(25) F 0.531(2) 0.309(3) 0.041(2) 0.17(2) Uani 0.50 d P
F(26) F 0.530(1) 0.203(2) 0.059(2) 0.18(1) Uani 0.50 d P
F(27) F 0.562(1) 0.338(2) 0.082(2) 0.17(1) Uani 0.50 d P
F(28) F 0.832(2) -0.067(2) 0.3115(10) 0.072(10) Uani 0.25 d P
F(29) F 0.885(3) -0.038(5) 0.290(2) 0.14(2) Uani 0.25 d P
F(31) F 0.7988(10) -0.028(1) 0.3217(4) 0.181(7) Uani 0.75 d P
F(32) F 0.858(3) -0.081(3) 0.298(2) 0.08(1) Uani 0.25 d P
F(34) F -0.054(1) 0.049(5) 0.433(3) 0.25(3) Uani 0.50 d P
F(35) F -0.0331(10) 0.144(1) 0.401(2) 0.13(1) Uani 0.50 d P
F(36) F -0.034(2) 0.054(5) 0.358(2) 0.26(3) Uani 0.50 d P
F(37) F 0.883(1) 0.015(1) 0.2793(6) 0.16(1) Uani 0.75 d P
F(38) F 0.808(2) 0.057(1) 0.3042(8) 0.16(1) Uani 0.50 d P
F(39) F 0.842(2) 0.053(3) 0.298(2) 0.1083(2) Uiso 0.25 d P
C(1) C 0.1064(6) 0.2291(7) 0.2268(4) 0.092(3) Uani 1.00 d .
C(2) C 0.0905(5) 0.1787(7) 0.2598(5) 0.091(3) Uani 1.00 d .
C(3) C 0.1146(6) 0.1437(6) 0.3013(5) 0.092(3) Uani 1.00 d .
C(4) C 0.1691(8) 0.1432(6) 0.3338(5) 0.102(4) Uani 1.00 d .
C(5) C 0.2267(7) 0.1790(8) 0.3409(4) 0.105(4) Uani 1.00 d .
C(6) C 0.2632(5) 0.233(1) 0.3155(6) 0.123(5) Uani 1.00 d .
C(7) C 0.2520(6) 0.2837(7) 0.2736(7) 0.115(5) Uani 1.00 d .
C(8) C 0.2076(8) 0.2986(6) 0.2354(6) 0.108(4) Uani 1.00 d .
C(9) C 0.1508(7) 0.2789(6) 0.2179(4) 0.090(3) Uani 1.00 d .
C(10) C 0.0317(6) 0.3867(8) 0.3169(4) 0.105(5) Uani 1.00 d .
C(11) C 0.0171(5) 0.3330(8) 0.3488(6) 0.097(4) Uani 1.00 d .
C(12) C 0.0438(5) 0.3008(6) 0.3918(5) 0.087(3) Uani 1.00 d .
C(13) C 0.0994(5) 0.3092(5) 0.4184(4) 0.080(3) Uani 1.00 d .
C(14) C 0.1531(5) 0.3504(6) 0.4138(4) 0.079(3) Uani 1.00 d .
C(15) C 0.1717(4) 0.4038(6) 0.3832(4) 0.087(3) Uani 1.00 d .
C(16) C 0.1419(6) 0.4403(6) 0.3401(5) 0.093(3) Uani 1.00 d .
C(17) C 0.0859(7) 0.4340(6) 0.3127(4) 0.092(3) Uani 1.00 d .
C(18) C 0.3762(3) 0.3428(4) 0.1172(3) 0.053(2) Uani 1.00 d .
C(19) C 0.3659(4) 0.2925(4) 0.1541(3) 0.062(2) Uani 1.00 d .
C(20) C 0.4059(4) 0.2356(5) 0.1664(3) 0.069(2) Uani 1.00 d .
C(21) C 0.4588(5) 0.2271(5) 0.1430(4) 0.085(3) Uani 1.00 d .
C(22) C 0.4714(5) 0.2755(5) 0.1056(4) 0.077(3) Uani 1.00 d .
C(23) C 0.4307(4) 0.3307(5) 0.0933(3) 0.062(2) Uani 1.00 d .
C(24) C 0.3917(6) 0.1857(7) 0.2064(5) 0.102(4) Uani 1.00 d .
C(25) C 0.5316(8) 0.2715(9) 0.0824(6) 0.113(5) Uani 1.00 d .
C(26) C 0.3629(3) 0.4800(4) 0.0828(3) 0.050(2) Uani 1.00 d .
C(27) C 0.4232(3) 0.4998(4) 0.0972(3) 0.059(2) Uani 1.00 d .
C(28) C 0.4500(4) 0.5623(4) 0.0813(3) 0.063(2) Uani 1.00 d .
C(29) C 0.4169(4) 0.6103(5) 0.0500(3) 0.065(2) Uani 1.00 d .
C(30) C 0.3559(3) 0.5941(4) 0.0370(3) 0.057(2) Uani 1.00 d .
C(31) C 0.3290(3) 0.5307(4) 0.0528(3) 0.053(2) Uani 1.00 d .
C(32) C 0.5175(5) 0.5776(7) 0.0968(6) 0.094(4) Uani 1.00 d .
C(33) C 0.3180(4) 0.6421(5) 0.0037(4) 0.075(2) Uani 1.00 d .
C(34) C 0.2792(3) 0.3767(4) 0.0575(3) 0.052(2) Uani 1.00 d .
C(35) C 0.2867(4) 0.3847(4) 0.0067(3) 0.059(2) Uani 1.00 d .
C(36) C 0.2446(4) 0.3615(4) -0.0297(3) 0.058(2) Uani 1.00 d .
C(37) C 0.1913(4) 0.3264(4) -0.0174(3) 0.064(2) Uani 1.00 d .
C(38) C 0.1816(4) 0.3160(4) 0.0311(3) 0.060(2) Uani 1.00 d .
C(39) C 0.2251(4) 0.3391(4) 0.0681(3) 0.054(2) Uani 1.00 d .
C(40) C 0.2558(6) 0.3761(6) -0.0826(4) 0.086(3) Uani 1.00 d .
C(41) C 0.1227(5) 0.2832(6) 0.0446(5) 0.090(3) Uani 1.00 d .
C(42) C 0.7012(5) -0.0018(5) 0.1824(4) 0.074(3) Uani 1.00 d .
C(43) C 0.7325(6) 0.0060(5) 0.2282(4) 0.084(3) Uani 1.00 d .
C(44) C 0.7922(6) -0.0184(5) 0.2350(3) 0.081(3) Uani 1.00 d .
C(45) C 0.8200(4) -0.0522(5) 0.1963(3) 0.071(2) Uani 1.00 d .
C(46) C 0.7915(4) -0.0616(4) 0.1495(3) 0.058(2) Uani 1.00 d .
C(47) C 0.7316(4) -0.0348(4) 0.1433(3) 0.061(2) Uani 1.00 d .
C(48) C 0.6384(5) 0.0247(6) 0.1716(5) 0.093(3) Uani 1.00 d .
C(50) C 0.529(4) -0.016(4) 0.454(3) 0.2843(4) Uiso 0.50 d P
C(52) C 0.359(1) 0.016(1) 0.4932(9) 0.10182(9) Uiso 0.50 d P
C(53) C 0.415(2) -0.003(2) 0.521(1) 0.1390(1) Uiso 0.50 d P
C(54) C 0.842(2) -0.021(2) 0.286(1) 0.0893(1) Uiso 0.50 d P
C(55) C 0.551(3) 0.026(3) 0.436(2) 0.2226(3) Uiso 0.50 d P
C(56) C 0.391(3) 0.037(4) 0.487(3) 0.2721(4) Uiso 0.50 d P
C(57) C 0.473(3) 0.012(3) 0.484(2) 0.2408(3) Uiso 0.50 d P
C(58) C 0.819(1) -0.001(1) 0.2828(8) 0.07424(9) Uiso 0.50 d P
B(1) B 0.3273(4) 0.4078(5) 0.1025(3) 0.050(2) Uani 1.00 d .
H(1) H 0.3249 0.4105 -0.0029 0.0670 Uiso 1.00 calc .
H(2) H 0.1610 0.3088 -0.0439 0.0708 Uiso 1.00 calc .
H(3) H 0.2201 0.3291 0.1039 0.0638 Uiso 1.00 calc .
H(4) H 0.7130 0.0279 0.2555 0.1019 Uiso 1.00 calc .
H(5) H 0.8648 -0.0715 0.2002 0.0759 Uiso 1.00 calc .
H(6) H 0.7056 -0.0384 0.1095 0.0616 Uiso 1.00 calc .
H(7) H 0.4463 0.4680 0.1194 0.0567 Uiso 1.00 calc .
H(8) H 0.4363 0.6541 0.0378 0.0743 Uiso 1.00 calc .
H(9) H 0.2851 0.5226 0.0439 0.0578 Uiso 1.00 calc .
H(10) H 0.3251 0.2950 0.1702 0.0630 Uiso 1.00 calc .
H(11) H 0.4933 0.1914 0.1525 0.1039 Uiso 1.00 calc .
H(12) H 0.4386 0.3637 0.0653 0.0591 Uiso 1.00 calc .
H(13) H 0.0762 0.2292 0.1993 0.1109 Uiso 1.00 calc .
H(14) H 0.0493 0.1629 0.2521 0.1125 Uiso 1.00 calc .
H(15) H 0.0863 0.1091 0.3118 0.1098 Uiso 1.00 calc .
H(16) H 0.1657 0.1069 0.3583 0.1197 Uiso 1.00 calc .
H(17) H 0.2485 0.1638 0.3706 0.1252 Uiso 1.00 calc .
H(18) H 0.3049 0.2368 0.3294 0.1510 Uiso 1.00 calc .
H(19) H 0.2858 0.3171 0.2728 0.1380 Uiso 1.00 calc .
H(20) H 0.2229 0.3344 0.2146 0.1281 Uiso 1.00 calc .
H(21) H 0.1364 0.3100 0.1915 0.1093 Uiso 1.00 calc .
H(22) H 0.0000 0.3951 0.2912 0.1269 Uiso 1.00 calc .
H(23) H -0.0221 0.3122 0.3388 0.1181 Uiso 1.00 calc .
H(24) H 0.0181 0.2651 0.4054 0.1040 Uiso 1.00 calc .
H(25) H 0.1026 0.2806 0.4476 0.0963 Uiso 1.00 calc .
H(26) H 0.1850 0.3379 0.4382 0.0937 Uiso 1.00 calc .
H(27) H 0.2121 0.4212 0.3925 0.1051 Uiso 1.00 calc .
H(28) H 0.1675 0.4767 0.3279 0.1115 Uiso 1.00 calc .
H(29) H 0.0811 0.4671 0.2857 0.1095 Uiso 1.00 calc .

loop_
_atom_site_aniso_label
_atom_site_aniso_U_11
_atom_site_aniso_U_22
_atom_site_aniso_U_33
_atom_site_aniso_U_12
_atom_site_aniso_U_13
_atom_site_aniso_U_23
Pd(1) 0.0714(5) 0.0959(6) 0.0909(6) 0.0285(4) -0.0233(4) -0.0409(5)
Pd(2) 0.0831(5) 0.0607(5) 0.0905(6) 0.0011(4) 0.0269(4) -0.0072(4)
Pd(3) 0.0597(4) 0.0882(6) 0.0981(6) 0.0040(4) -0.0080(4) 0.0001(4)
Pd(4) 0.1300(7) 0.0632(5) 0.0796(6) 0.0175(5) 0.0237(5) 0.0068(4)
F(1) 0.120(6) 0.155(8) 0.31(1) 0.019(6) 0.019(7) 0.124(9)
F(2) 0.081(5) 0.130(7) 0.36(2) 0.005(5) 0.024(7) -0.059(8)
F(3) 0.183(8) 0.29(1) 0.149(7) 0.141(9) 0.036(6) -0.034(8)
F(4) 0.117(5) 0.26(1) 0.102(5) -0.106(6) 0.022(4) 0.010(6)
F(5) 0.137(6) 0.171(7) 0.156(6) -0.100(6) 0.060(5) -0.072(6)
F(6) 0.080(5) 0.159(8) 0.39(2) 0.020(5) 0.086(7) 0.087(9)
F(7) 0.33(1) 0.23(1) 0.089(5) 0.16(1) 0.052(7) 0.076(6)
F(8) 0.29(1) 0.109(5) 0.064(4) -0.020(6) 0.032(5) -0.016(4)
F(9) 0.222(9) 0.34(1) 0.055(4) -0.17(1) -0.006(5) 0.040(6)
F(10) 0.36(2) 0.126(7) 0.28(1) 0.110(9) 0.21(1) 0.130(8)
F(11) 0.26(1) 0.190(9) 0.093(6) -0.080(8) -0.030(6) 0.055(6)
F(12) 0.145(7) 0.170(8) 0.148(7) -0.035(6) 0.027(5) 0.081(6)
F(16) 0.104(4) 0.079(4) 0.117(5) -0.011(3) -0.014(4) 0.035(3)
F(17) 0.158(6) 0.098(5) 0.095(4) 0.010(4) -0.053(4) -0.001(4)
F(18) 0.090(4) 0.144(6) 0.127(5) 0.039(4) 0.018(4) 0.055(5)
F(19) 0.059(9) 0.089(9) 0.15(2) 0.009(7) 0.00(1) 0.02(1)
F(20) 0.10(2) 0.25(5) 0.27(5) -0.10(3) -0.03(3) 0.15(4)
F(21) 0.10(2) 0.24(4) 0.32(6) 0.06(3) -0.11(3) -0.19(5)
F(22) 0.10(1) 0.11(2) 0.12(2) -0.01(1) 0.04(1) 0.01(1)
F(23) 0.07(2) 0.24(4) 0.29(5) 0.07(2) 0.06(2) 0.15(4)
F(24) 0.07(1) 0.40(7) 0.14(2) -0.06(3) 0.00(1) 0.01(3)
F(25) 0.14(2) 0.18(3) 0.19(3) 0.07(2) 0.11(2) 0.13(3)
F(26) 0.14(2) 0.19(3) 0.21(3) 0.02(2) 0.06(2) -0.06(3)
F(27) 0.13(2) 0.14(2) 0.25(3) -0.04(2) 0.08(2) -0.08(2)
F(28) 0.10(3) 0.10(2) 0.01(1) -0.03(2) 0.03(1) -0.01(1)
F(29) 0.16(4) 0.20(7) 0.06(2) 0.01(5) -0.02(2) -0.03(3)
F(31) 0.22(2) 0.26(2) 0.062(7) -0.11(2) 0.025(8) -0.021(9)
F(32) 0.11(3) 0.11(3) 0.04(2) 0.00(2) 0.01(2) 0.02(2)
F(34) 0.07(1) 0.36(6) 0.32(7) 0.02(3) 0.05(3) 0.19(5)
F(35) 0.064(9) 0.07(1) 0.25(4) 0.035(8) -0.05(2) -0.04(2)
F(36) 0.12(2) 0.42(6) 0.23(5) 0.18(3) -0.12(3) -0.20(5)
F(37) 0.17(2) 0.20(2) 0.10(1) -0.11(2) -0.05(1) 0.04(1)
F(38) 0.19(2) 0.17(2) 0.11(2) -0.03(2) 0.00(2) -0.10(2)
C(1) 0.102(8) 0.102(9) 0.069(7) 0.029(7) -0.007(6) -0.025(6)
C(2) 0.064(6) 0.100(9) 0.110(9) 0.009(6) 0.008(6) -0.041(8)
C(3) 0.100(8) 0.060(6) 0.119(10) -0.005(6) 0.036(8) -0.020(7)
C(4) 0.15(1) 0.071(7) 0.095(8) 0.034(8) 0.067(9) 0.022(6)
C(5) 0.118(10) 0.12(1) 0.075(7) 0.070(9) -0.012(7) -0.005(7)
C(6) 0.047(6) 0.18(2) 0.14(1) 0.025(8) -0.003(7) -0.03(1)
C(7) 0.078(8) 0.093(9) 0.18(2) -0.018(7) 0.067(10) -0.048(10)
C(8) 0.13(1) 0.077(8) 0.13(1) 0.021(8) 0.058(10) 0.018(7)
C(9) 0.123(10) 0.077(8) 0.071(7) 0.042(8) 0.012(7) 0.010(6)
C(10) 0.110(10) 0.12(1) 0.077(7) 0.073(9) -0.037(7) -0.049(7)
C(11) 0.063(6) 0.100(9) 0.13(1) 0.023(6) -0.008(7) -0.049(8)
C(12) 0.080(7) 0.082(7) 0.103(8) 0.000(6) 0.023(7) -0.033(6)
C(13) 0.089(7) 0.070(6) 0.084(7) 0.010(5) 0.025(6) -0.011(5)
C(14) 0.074(6) 0.080(7) 0.082(6) 0.007(5) -0.011(5) -0.006(6)
C(15) 0.068(6) 0.085(7) 0.106(8) -0.011(5) -0.005(6) -0.022(7)
C(16) 0.116(9) 0.064(7) 0.100(8) -0.012(6) 0.015(7) 0.000(6)
C(17) 0.14(1) 0.072(7) 0.061(6) 0.032(7) 0.005(7) 0.006(5)
C(18) 0.061(4) 0.050(5) 0.048(4) -0.018(4) -0.001(4) 0.005(4)
C(19) 0.067(5) 0.061(5) 0.058(5) -0.007(4) 0.008(4) -0.002(4)
C(20) 0.090(6) 0.055(5) 0.062(5) 0.003(5) 0.012(5) 0.008(4)
C(21) 0.095(7) 0.072(6) 0.088(7) 0.021(5) 0.010(6) 0.020(5)
C(22) 0.084(6) 0.073(6) 0.075(6) 0.007(5) 0.017(5) 0.007(5)
C(23) 0.067(5) 0.064(5) 0.054(5) -0.001(4) 0.007(4) 0.011(4)
C(24) 0.108(9) 0.080(8) 0.12(1) 0.008(7) 0.024(8) 0.045(7)
C(25) 0.14(1) 0.12(1) 0.088(10) 0.03(1) 0.046(10) 0.023(9)
C(26) 0.058(4) 0.048(4) 0.044(4) -0.009(4) 0.000(3) -0.005(3)
C(27) 0.054(4) 0.056(5) 0.064(5) -0.005(4) -0.009(4) 0.016(4)
C(28) 0.055(4) 0.057(5) 0.077(6) -0.013(4) -0.002(4) 0.000(4)
C(29) 0.061(5) 0.057(5) 0.075(6) -0.012(4) 0.003(4) 0.010(4)
C(30) 0.052(4) 0.056(5) 0.063(5) -0.004(4) 0.002(4) 0.007(4)
C(31) 0.061(4) 0.042(4) 0.055(4) -0.014(4) -0.001(4) -0.007(3)
C(32) 0.059(6) 0.064(8) 0.16(1) -0.017(6) -0.010(8) 0.030(8)
C(33) 0.073(6) 0.065(6) 0.087(7) 0.002(5) 0.008(5) 0.001(5)
C(34) 0.053(4) 0.043(4) 0.061(5) -0.010(3) 0.003(4) 0.003(4)
C(35) 0.070(5) 0.045(4) 0.064(5) -0.013(4) 0.010(4) 0.005(4)
C(36) 0.070(5) 0.050(5) 0.054(5) -0.008(4) 0.001(4) 0.002(4)
C(37) 0.074(5) 0.054(5) 0.063(5) -0.006(4) -0.008(4) -0.004(4)
C(38) 0.052(4) 0.052(5) 0.075(6) -0.004(4) 0.002(4) -0.001(4)
C(39) 0.061(4) 0.042(4) 0.060(5) -0.006(4) 0.007(4) -0.003(4)
C(40) 0.115(8) 0.068(7) 0.074(7) -0.024(6) 0.000(6) 0.018(6)
C(41) 0.074(7) 0.095(8) 0.102(9) -0.033(6) 0.013(6) -0.027(7)
C(42) 0.098(7) 0.053(5) 0.074(6) -0.011(5) 0.027(6) -0.011(4)
C(43) 0.120(9) 0.070(6) 0.062(6) -0.024(6) 0.018(6) -0.010(5)
C(44) 0.120(8) 0.068(6) 0.057(6) -0.040(6) 0.016(6) -0.017(5)
C(45) 0.082(6) 0.062(5) 0.068(6) -0.022(5) 0.002(5) -0.003(4)
C(46) 0.072(5) 0.043(4) 0.058(5) -0.015(4) -0.002(4) 0.002(4)
C(47) 0.069(5) 0.051(5) 0.063(5) -0.012(4) 0.012(4) -0.007(4)
C(48) 0.095(8) 0.059(6) 0.130(10) 0.002(6) 0.045(7) -0.023(7)
B(1) 0.053(5) 0.050(5) 0.046(5) -0.010(4) 0.002(4) 0.003(4)

loop_
_atom_type_symbol
_atom_type_description
_atom_type_scat_dispersion_real
_atom_type_scat_dispersion_imag
_atom_type_scat_source
C C 0.003 0.002
;International Tables for Crystallography
(1992, Vol. C, Tables 4.2.6.8 and 6.1.1.4)
;
H H 0.000 0.000
;International Tables for Crystallography
(1992, Vol. C, Table 6.1.1.4)
;
Pd Pd -0.999 1.007
;International Tables for Crystallography
(1992, Vol. C, Tables 4.2.6.8 and 6.1.1.4)
;
B B 0.001 0.001
;International Tables for Crystallography
(1992, Vol. C, Tables 4.2.6.8 and 6.1.1.4)
;
F F 0.017 0.010
;International Tables for Crystallography
(1992, Vol. C, Tables 4.2.6.8 and 6.1.1.4)
;

loop_
_geom_angle_atom_site_label_1
_geom_angle_atom_site_label_2
_geom_angle_atom_site_label_3
_geom_angle
_geom_angle_site_symmetry_1
_geom_angle_site_symmetry_3
_geom_angle_publ_flag
Pd(1) Pd(1) Pd(2) 142.60(4) 2_555 . yes
Pd(1) Pd(1) Pd(4) 126.70(4) 2_555 . yes
Pd(1) Pd(1) C(1) 89.8(3) 2_555 . yes
Pd(1) Pd(1) C(2) 95.9(3) 2_555 . yes
Pd(1) Pd(1) C(10) 92.7(3) 2_555 . yes
Pd(1) Pd(1) C(11) 98.9(3) 2_555 . yes
Pd(2) Pd(1) Pd(4) 90.70(3) . . yes
Pd(2) Pd(1) C(1) 99.7(3) . . yes
Pd(2) Pd(1) C(2) 73.7(4) . . yes
Pd(2) Pd(1) C(10) 98.1(3) . . yes
Pd(2) Pd(1) C(11) 71.4(3) . . yes
Pd(4) Pd(1) C(1) 77.9(3) . . yes
Pd(4) Pd(1) C(2) 102.2(3) . . yes
Pd(4) Pd(1) C(10) 74.3(4) . . yes
Pd(4) Pd(1) C(11) 99.1(3) . . yes
C(1) Pd(1) C(2) 35.7(5) . . yes
C(1) Pd(1) C(10) 146.9(5) . . yes
C(1) Pd(1) C(11) 170.7(4) . . yes
C(2) Pd(1) C(10) 171.2(5) . . yes
C(2) Pd(1) C(11) 139.0(5) . . yes
C(10) Pd(1) C(11) 36.5(5) . . yes
Pd(1) Pd(2) Pd(3) 89.03(3) . . yes
Pd(1) Pd(2) C(3) 71.1(3) . . yes
Pd(1) Pd(2) C(4) 100.4(3) . . yes
Pd(1) Pd(2) C(12) 73.4(3) . . yes
Pd(1) Pd(2) C(13) 98.1(3) . . yes
Pd(3) Pd(2) C(3) 101.8(3) . . yes
Pd(3) Pd(2) C(4) 80.0(4) . . yes
Pd(3) Pd(2) C(12) 100.0(3) . . yes
Pd(3) Pd(2) C(13) 74.2(3) . . yes
C(3) Pd(2) C(4) 37.2(5) . . yes
C(3) Pd(2) C(12) 137.6(4) . . yes
C(3) Pd(2) C(13) 168.7(4) . . yes
C(4) Pd(2) C(12) 173.8(5) . . yes
C(4) Pd(2) C(13) 147.9(5) . . yes
C(12) Pd(2) C(13) 36.2(4) . . yes
Pd(2) Pd(3) Pd(4) 91.56(3) . . yes
Pd(2) Pd(3) C(5) 66.4(4) . . yes
Pd(2) Pd(3) C(6) 99.5(4) . . yes
Pd(2) Pd(3) C(7) 109.2(3) . . yes
Pd(2) Pd(3) C(14) 71.2(3) . . yes
Pd(2) Pd(3) C(15) 98.1(3) . . yes
Pd(4) Pd(3) C(5) 109.7(3) . . yes
Pd(4) Pd(3) C(6) 92.5(4) . . yes
Pd(4) Pd(3) C(7) 59.3(3) . . yes
Pd(4) Pd(3) C(14) 97.7(3) . . yes
Pd(4) Pd(3) C(15) 72.1(3) . . yes
C(5) Pd(3) C(6) 37.5(6) . . yes
C(5) Pd(3) C(7) 67.1(4) . . yes
C(5) Pd(3) C(14) 129.3(4) . . yes
C(5) Pd(3) C(15) 164.2(5) . . yes
C(6) Pd(3) C(7) 35.1(6) . . yes
C(6) Pd(3) C(14) 166.3(6) . . yes
C(6) Pd(3) C(15) 156.9(6) . . yes
C(7) Pd(3) C(14) 156.8(4) . . yes
C(7) Pd(3) C(15) 123.7(4) . . yes
C(14) Pd(3) C(15) 36.8(4) . . yes
Pd(1) Pd(4) Pd(3) 88.68(3) . . yes
Pd(1) Pd(4) C(8) 96.3(4) . . yes
Pd(1) Pd(4) C(9) 66.9(4) . . yes
Pd(1) Pd(4) C(16) 98.0(3) . . yes
Pd(1) Pd(4) C(17) 72.5(3) . . yes
Pd(3) Pd(4) C(8) 86.9(4) . . yes
Pd(3) Pd(4) C(9) 103.0(3) . . yes
Pd(3) Pd(4) C(16) 74.2(3) . . yes
Pd(3) Pd(4) C(17) 99.7(3) . . yes
C(8) Pd(4) C(9) 34.3(6) . . yes
C(8) Pd(4) C(16) 155.9(6) . . yes
C(8) Pd(4) C(17) 166.7(6) . . yes
C(9) Pd(4) C(16) 164.8(5) . . yes
C(9) Pd(4) C(17) 132.5(5) . . yes
C(16) Pd(4) C(17) 36.7(5) . . yes
F(34) F(19) F(36) 124(5) 6_555 6_555 yes
F(34) F(19) C(32) 67(3) 6_555 . yes
F(36) F(19) C(32) 61(3) 6_555 . yes
F(34) F(20) F(35) 112(6) 6_555 6_555 yes
F(34) F(20) C(32) 58(4) 6_555 . yes
F(35) F(20) C(32) 61(3) 6_555 . yes
F(35) F(21) F(36) 120(6) 6_555 6_555 yes
F(35) F(21) C(32) 57(3) 6_555 . yes
F(36) F(21) C(32) 70(5) 6_555 . yes
F(25) F(22) F(26) 140(3) . . yes
F(25) F(22) C(25) 72(3) . . yes
F(26) F(22) C(25) 69(2) . . yes
F(24) F(23) F(26) 133(6) . . yes
F(24) F(23) C(25) 69(4) . . yes
F(26) F(23) C(25) 68(3) . . yes
F(23) F(24) F(27) 121(4) . . yes
F(23) F(24) C(25) 65(3) . . yes
F(27) F(24) C(25) 59(2) . . yes
F(22) F(25) F(27) 123(4) . . yes
F(22) F(25) C(25) 65(3) . . yes
F(27) F(25) C(25) 63(2) . . yes
F(22) F(26) F(23) 100(3) . . yes
F(22) F(26) C(25) 56(2) . . yes
F(23) F(26) C(25) 53(2) . . yes
F(24) F(27) F(25) 98(3) . . yes
F(24) F(27) C(25) 51(2) . . yes
F(25) F(27) C(25) 57(2) . . yes
F(29) F(28) F(31) 114(5) . . yes
F(29) F(28) F(32) 43(5) . . yes
F(29) F(28) C(54) 43(4) . . yes
F(29) F(28) C(58) 65(3) . . yes
F(31) F(28) F(32) 155(6) . . yes
F(31) F(28) C(54) 78(3) . . yes
F(31) F(28) C(58) 58(2) . . yes
F(32) F(28) C(54) 77(5) . . yes
F(32) F(28) C(58) 98(4) . . yes
C(54) F(28) C(58) 22(2) . . yes
F(28) F(29) F(32) 29(3) . . yes
F(28) F(29) F(37) 118(6) . . yes
F(28) F(29) C(54) 50(4) . . yes
F(28) F(29) C(58) 58(3) . . yes
F(32) F(29) F(37) 144(7) . . yes
F(32) F(29) C(54) 73(6) . . yes
F(32) F(29) C(58) 81(5) . . yes
F(37) F(29) C(54) 70(6) . . yes
F(37) F(29) C(58) 62(4) . . yes
C(54) F(29) C(58) 7(3) . . yes
F(28) F(31) F(38) 118(2) . . yes
F(28) F(31) C(54) 52(2) . . yes
F(28) F(31) C(58) 76(2) . . yes
F(38) F(31) C(54) 67(2) . . yes
F(38) F(31) C(58) 48(1) . . yes
C(54) F(31) C(58) 26(1) . . yes
F(28) F(32) F(29) 107(7) . . yes
F(28) F(32) C(54) 65(5) . . yes
F(28) F(32) C(58) 56(4) . . yes
F(29) F(32) C(54) 51(5) . . yes
F(29) F(32) C(58) 63(5) . . yes
C(54) F(32) C(58) 11(2) . . yes
F(19) F(34) F(20) 120(7) 6_545 6_545 yes
F(19) F(34) C(32) 63(3) 6_545 6_545 yes
F(20) F(34) C(32) 61(4) 6_545 6_545 yes
F(20) F(35) F(21) 121(4) 6_545 6_545 yes
F(20) F(35) C(32) 66(3) 6_545 6_545 yes
F(21) F(35) C(32) 57(2) 6_545 6_545 yes
F(19) F(36) F(21) 118(7) 6_545 6_545 yes
F(19) F(36) C(32) 56(2) 6_545 6_545 yes
F(21) F(36) C(32) 66(5) 6_545 6_545 yes
F(29) F(37) F(39) 115(4) . . yes
F(29) F(37) C(54) 53(4) . . yes
F(29) F(37) C(58) 77(4) . . yes
F(39) F(37) C(54) 71(3) . . yes
F(39) F(37) C(58) 51(2) . . yes
C(54) F(37) C(58) 24(2) . . yes
F(31) F(38) F(39) 95(4) . . yes
F(31) F(38) C(54) 48(1) . . yes
F(31) F(38) C(58) 49(1) . . yes
F(39) F(38) C(54) 54(4) . . yes
F(39) F(38) C(58) 65(4) . . yes
C(54) F(38) C(58) 16(1) . . yes
F(37) F(39) F(38) 148(6) . . yes
F(37) F(39) C(54) 50(2) . . yes
F(37) F(39) C(58) 71(3) . . yes
F(38) F(39) C(54) 99(5) . . yes
F(38) F(39) C(58) 77(4) . . yes
C(54) F(39) C(58) 25(2) . . yes
Pd(1) C(1) C(2) 72.5(7) . . yes
Pd(1) C(1) C(9) 101.6(9) . . yes
C(2) C(1) C(9) 143(1) . . yes
Pd(1) C(2) C(1) 71.8(8) . . yes
Pd(1) C(2) C(3) 107.5(9) . . yes
C(1) C(2) C(3) 140(1) . . yes
Pd(2) C(3) C(2) 107.6(8) . . yes
Pd(2) C(3) C(4) 67.2(7) . . yes
C(2) C(3) C(4) 139(1) . . yes
Pd(2) C(4) C(3) 75.6(8) . . yes
Pd(2) C(4) C(5) 100.8(8) . . yes
C(3) C(4) C(5) 139(1) . . yes
Pd(3) C(5) C(4) 109.8(10) . . yes
Pd(3) C(5) C(6) 62.5(8) . . yes
C(4) C(5) C(6) 138(1) . . yes
Pd(3) C(6) C(5) 80.0(8) . . yes
Pd(3) C(6) C(7) 88(1) . . yes
C(5) C(6) C(7) 136(1) . . yes
Pd(3) C(7) C(6) 56.6(9) . . yes
Pd(3) C(7) C(8) 111(1) . . yes
C(6) C(7) C(8) 139(1) . . yes
Pd(4) C(8) C(7) 94(1) . . yes
Pd(4) C(8) C(9) 82.4(10) . . yes
C(7) C(8) C(9) 141(1) . . yes
Pd(4) C(9) C(1) 111.9(9) . . yes
Pd(4) C(9) C(8) 63.4(8) . . yes
C(1) C(9) C(8) 139(1) . . yes
Pd(1) C(10) C(11) 72.5(9) . . yes
Pd(1) C(10) C(17) 105.8(9) . . yes
C(11) C(10) C(17) 134(1) . . yes
Pd(1) C(11) C(10) 71.0(8) . . yes
Pd(1) C(11) C(12) 109.4(8) . . yes
C(10) C(11) C(12) 137(1) . . yes
Pd(2) C(12) C(11) 105.7(9) . . yes
Pd(2) C(12) C(13) 71.6(6) . . yes
C(11) C(12) C(13) 133(1) . . yes
Pd(2) C(13) C(12) 72.2(6) . . yes
Pd(2) C(13) C(14) 103.9(7) . . yes
C(12) C(13) C(14) 135(1) . . yes
Pd(3) C(14) C(13) 110.7(7) . . yes
Pd(3) C(14) C(15) 71.2(6) . . yes
C(13) C(14) C(15) 136.9(9) . . yes
Pd(3) C(15) C(14) 72.0(6) . . yes
Pd(3) C(15) C(16) 108.7(8) . . yes
C(14) C(15) C(16) 133.3(10) . . yes
Pd(4) C(16) C(15) 104.9(7) . . yes
Pd(4) C(16) C(17) 73.1(7) . . yes
C(15) C(16) C(17) 135(1) . . yes
Pd(4) C(17) C(10) 107.3(8) . . yes
Pd(4) C(17) C(16) 70.2(8) . . yes
C(10) C(17) C(16) 132(1) . . yes
C(19) C(18) C(23) 113.9(7) . . yes
C(19) C(18) B(1) 122.2(7) . . yes
C(23) C(18) B(1) 123.9(7) . . yes
C(18) C(19) C(20) 123.4(8) . . yes
C(19) C(20) C(21) 120.5(8) . . yes
C(19) C(20) C(24) 119.6(9) . . yes
C(21) C(20) C(24) 119.8(9) . . yes
C(20) C(21) C(22) 118.6(9) . . yes
C(21) C(22) C(23) 120.1(9) . . yes
C(21) C(22) C(25) 119(1) . . yes
C(23) C(22) C(25) 119(1) . . yes
C(18) C(23) C(22) 123.5(8) . . yes
F(10) C(24) F(11) 105(1) . . yes
F(10) C(24) F(12) 105(1) . . yes
F(10) C(24) C(20) 113(1) . . yes
F(11) C(24) F(12) 99(1) . . yes
F(11) C(24) C(20) 112(1) . . yes
F(12) C(24) C(20) 117(1) . . yes
F(22) C(25) F(23) 101(3) . . yes
F(22) C(25) F(24) 123(2) . . yes
F(22) C(25) F(25) 42(2) . . yes
F(22) C(25) F(26) 53(2) . . yes
F(22) C(25) F(27) 99(2) . . yes
F(22) C(25) C(22) 112(1) . . yes
F(23) C(25) F(24) 45(4) . . yes
F(23) C(25) F(25) 127(3) . . yes
F(23) C(25) F(26) 58(2) . . yes
F(23) C(25) F(27) 111(2) . . yes
F(23) C(25) C(22) 117(2) . . yes
F(24) C(25) F(25) 115(3) . . yes
F(24) C(25) F(26) 101(3) . . yes
F(24) C(25) F(27) 68(3) . . yes
F(24) C(25) C(22) 122(2) . . yes
F(25) C(25) F(26) 95(2) . . yes
F(25) C(25) F(27) 59(2) . . yes
F(25) C(25) C(22) 112(1) . . yes
F(26) C(25) F(27) 141(2) . . yes
F(26) C(25) C(22) 103(1) . . yes
F(27) C(25) C(22) 112(2) . . yes
C(27) C(26) C(31) 115.0(7) . . yes
C(27) C(26) B(1) 125.2(6) . . yes
C(31) C(26) B(1) 119.5(6) . . yes
C(26) C(27) C(28) 123.1(7) . . yes
C(27) C(28) C(29) 121.2(7) . . yes
C(27) C(28) C(32) 119.4(8) . . yes
C(29) C(28) C(32) 119.4(8) . . yes
C(28) C(29) C(30) 117.3(8) . . yes
C(29) C(30) C(31) 121.4(7) . . yes
C(29) C(30) C(33) 120.4(7) . . yes
C(31) C(30) C(33) 118.2(7) . . yes
C(26) C(31) C(30) 121.9(7) . . yes
F(19) C(32) F(20) 105(2) . . yes
F(19) C(32) F(21) 100(2) . . yes
F(19) C(32) F(34) 49(3) . 6_555 yes
F(19) C(32) F(35) 128(1) . 6_555 yes
F(19) C(32) F(36) 61(3) . 6_555 yes
F(19) C(32) C(28) 114(1) . . yes
F(20) C(32) F(21) 115(3) . . yes
F(20) C(32) F(34) 59(4) . 6_555 yes
F(20) C(32) F(35) 52(3) . 6_555 yes
F(20) C(32) F(36) 139(3) . 6_555 yes
F(20) C(32) C(28) 107(2) . . yes
F(21) C(32) F(34) 134(2) . 6_555 yes
F(21) C(32) F(35) 65(3) . 6_555 yes
F(21) C(32) F(36) 42(4) . 6_555 yes
F(21) C(32) C(28) 112(1) . . yes
F(34) C(32) F(35) 104(4) 6_555 6_555 yes
F(34) C(32) F(36) 107(4) 6_555 6_555 yes
F(34) C(32) C(28) 111(2) 6_555 . yes
F(35) C(32) F(36) 103(4) 6_555 6_555 yes
F(35) C(32) C(28) 115(1) 6_555 . yes
F(36) C(32) C(28) 112(2) 6_555 . yes
F(16) C(33) F(17) 104.9(8) . . yes
F(16) C(33) F(18) 107.2(8) . . yes
F(16) C(33) C(30) 115.2(8) . . yes
F(17) C(33) F(18) 103.2(8) . . yes
F(17) C(33) C(30) 112.3(8) . . yes
F(18) C(33) C(30) 112.9(8) . . yes
C(35) C(34) C(39) 114.0(7) . . yes
C(35) C(34) B(1) 125.0(7) . . yes
C(39) C(34) B(1) 120.9(7) . . yes
C(34) C(35) C(36) 123.7(7) . . yes
C(35) C(36) C(37) 120.0(8) . . yes
C(35) C(36) C(40) 119.2(8) . . yes
C(37) C(36) C(40) 120.8(8) . . yes
C(36) C(37) C(38) 119.3(8) . . yes
C(37) C(38) C(39) 120.5(7) . . yes
C(37) C(38) C(41) 119.6(8) . . yes
C(39) C(38) C(41) 119.9(8) . . yes
C(34) C(39) C(38) 122.4(7) . . yes
F(7) C(40) F(8) 103.1(9) . . yes
F(7) C(40) F(9) 105(1) . . yes
F(7) C(40) C(36) 111.9(10) . . yes
F(8) C(40) F(9) 104(1) . . yes
F(8) C(40) C(36) 115.0(9) . . yes
F(9) C(40) C(36) 115.9(9) . . yes
F(4) C(41) F(5) 104(1) . . yes
F(4) C(41) F(6) 102(1) . . yes
F(4) C(41) C(38) 115.3(9) . . yes
F(5) C(41) F(6) 105.9(9) . . yes
F(5) C(41) C(38) 115.3(10) . . yes
F(6) C(41) C(38) 112.1(10) . . yes
C(43) C(42) C(47) 119.5(9) . . yes
C(43) C(42) C(48) 122(1) . . yes
C(47) C(42) C(48) 118.2(9) . . yes
C(42) C(43) C(44) 118.8(10) . . yes
C(43) C(44) C(45) 120.2(9) . . yes
C(43) C(44) C(54) 130(1) . . yes
C(43) C(44) C(58) 111(1) . . yes
C(45) C(44) C(54) 108(1) . . yes
C(45) C(44) C(58) 127(1) . . yes
C(54) C(44) C(58) 20(1) . . yes
C(44) C(45) C(46) 124.0(9) . . yes
C(45) C(46) C(47) 114.7(8) . . yes
C(45) C(46) B(1) 123.5(7) . 5_545 yes
C(47) C(46) B(1) 121.4(7) . 5_545 yes
C(42) C(47) C(46) 122.8(8) . . yes
F(1) C(48) F(2) 106(1) . . yes
F(1) C(48) F(3) 104(1) . . yes
F(1) C(48) C(42) 116(1) . . yes
F(2) C(48) F(3) 100(1) . . yes
F(2) C(48) C(42) 113.1(9) . . yes
F(3) C(48) C(42) 114(1) . . yes
C(53) C(50) C(55) 67(5) 3_656 . yes
C(53) C(50) C(57) 109(5) 3_656 . yes
C(53) C(50) C(57) 65(3) 3_656 3_656 yes
C(55) C(50) C(57) 112(6) . . yes
C(55) C(50) C(57) 117(6) . 3_656 yes
C(57) C(50) C(57) 52(4) . 3_656 yes
C(53) C(52) C(56) 62(5) . . yes
C(50) C(53) C(52) 150(4) 3_656 . yes
C(50) C(53) C(55) 44(4) 3_656 3_656 yes
C(50) C(53) C(56) 120(5) 3_656 . yes
C(50) C(53) C(57) 66(4) 3_656 . yes
C(52) C(53) C(55) 152(3) . 3_656 yes
C(52) C(53) C(56) 34(3) . . yes
C(52) C(53) C(57) 106(3) . . yes
C(55) C(53) C(56) 162(4) 3_656 . yes
C(55) C(53) C(57) 100(3) 3_656 . yes
C(56) C(53) C(57) 75(4) . . yes
F(28) C(54) F(29) 85(6) . . yes
F(28) C(54) F(31) 49(2) . . yes
F(28) C(54) F(32) 37(3) . . yes
F(28) C(54) F(37) 136(4) . . yes
F(28) C(54) F(38) 111(3) . . yes
F(28) C(54) F(39) 126(3) . . yes
F(28) C(54) C(44) 112(3) . . yes
F(28) C(54) C(58) 112(6) . . yes
F(29) C(54) F(31) 126(4) . . yes
F(29) C(54) F(32) 55(6) . . yes
F(29) C(54) F(37) 55(6) . . yes
F(29) C(54) F(38) 130(6) . . yes
F(29) C(54) F(39) 106(6) . . yes
F(29) C(54) C(44) 129(4) . . yes
F(29) C(54) C(58) 159(8) . . yes
F(31) C(54) F(32) 86(3) . . yes
F(31) C(54) F(37) 137(3) . . yes
F(31) C(54) F(38) 63(2) . . yes
F(31) C(54) F(39) 85(3) . . yes
F(31) C(54) C(44) 99(2) . . yes
F(31) C(54) C(58) 66(4) . . yes
F(32) C(54) F(37) 111(4) . . yes
F(32) C(54) F(38) 146(3) . . yes
F(32) C(54) F(39) 147(4) . . yes
F(32) C(54) C(44) 113(3) . . yes
F(32) C(54) C(58) 145(6) . . yes
F(37) C(54) F(38) 84(2) . . yes
F(37) C(54) F(39) 58(3) . . yes
F(37) C(54) C(44) 107(2) . . yes
F(37) C(54) C(58) 103(5) . . yes
F(38) C(54) F(39) 26(2) . . yes
F(38) C(54) C(44) 87(2) . . yes
F(38) C(54) C(58) 34(3) . . yes
F(39) C(54) C(44) 98(2) . . yes
F(39) C(54) C(58) 55(4) . . yes
C(44) C(54) C(58) 53(3) . . yes
C(50) C(55) C(53) 67(5) . 3_656 yes
C(52) C(56) C(53) 82(5) . . yes
C(52) C(56) C(57) 135(7) . . yes
C(53) C(56) C(57) 62(3) . . yes
C(50) C(57) C(50) 127(4) . 3_656 yes
C(50) C(57) C(53) 151(4) . . yes
C(50) C(57) C(56) 150(5) . . yes
C(50) C(57) C(57) 66(4) . 3_656 yes
C(50) C(57) C(53) 48(3) 3_656 . yes
C(50) C(57) C(56) 81(4) 3_656 . yes
C(50) C(57) C(57) 60(4) 3_656 3_656 yes
C(53) C(57) C(56) 42(2) . . yes
C(53) C(57) C(57) 101(5) . 3_656 yes
C(56) C(57) C(57) 141(6) . 3_656 yes
F(28) C(58) F(29) 56(3) . . yes
F(28) C(58) F(31) 45(2) . . yes
F(28) C(58) F(32) 25(2) . . yes
F(28) C(58) F(37) 93(2) . . yes
F(28) C(58) F(38) 120(2) . . yes
F(28) C(58) F(39) 117(3) . . yes
F(28) C(58) C(44) 109(2) . . yes
F(28) C(58) C(54) 44(4) . . yes
F(29) C(58) F(31) 95(2) . . yes
F(29) C(58) F(32) 35(3) . . yes
F(29) C(58) F(37) 39(3) . . yes
F(29) C(58) F(38) 121(3) . . yes
F(29) C(58) F(39) 88(4) . . yes
F(29) C(58) C(44) 108(2) . . yes
F(29) C(58) C(54) 12(5) . . yes
F(31) C(58) F(32) 70(2) . . yes
F(31) C(58) F(37) 122(2) . . yes
F(31) C(58) F(38) 82(2) . . yes
F(31) C(58) F(39) 101(3) . . yes
F(31) C(58) C(44) 121(2) . . yes
F(31) C(58) C(54) 86(4) . . yes
F(32) C(58) F(37) 74(2) . . yes
F(32) C(58) F(38) 137(2) . . yes
F(32) C(58) F(39) 117(3) . . yes
F(32) C(58) C(44) 100(2) . . yes
F(32) C(58) C(54) 22(4) . . yes
F(37) C(58) F(38) 94(2) . . yes
F(37) C(58) F(39) 57(2) . . yes
F(37) C(58) C(44) 109(1) . . yes
F(37) C(58) C(54) 51(4) . . yes
F(38) C(58) F(39) 36(3) . . yes
F(38) C(58) C(44) 122(2) . . yes
F(38) C(58) C(54) 129(4) . . yes
F(39) C(58) C(44) 130(3) . . yes
F(39) C(58) C(54) 99(5) . . yes
C(44) C(58) C(54) 105(4) . . yes
C(18) B(1) C(26) 111.7(6) . . yes
C(18) B(1) C(34) 106.4(6) . . yes
C(18) B(1) C(46) 113.8(6) . 5_455 yes
C(26) B(1) C(34) 109.3(6) . . yes
C(26) B(1) C(46) 103.1(6) . 5_455 yes
C(34) B(1) C(46) 112.7(6) . 5_455 yes

loop_
_geom_bond_atom_site_label_1
_geom_bond_atom_site_label_2
_geom_bond_distance
_geom_bond_site_symmetry_2
_geom_bond_publ_flag
Pd(1) Pd(1) 2.907(2) 2_555 yes
Pd(1) Pd(2) 2.724(1) . yes
Pd(1) Pd(4) 2.728(1) . yes
Pd(1) C(1) 2.20(1) . yes
Pd(1) C(2) 2.21(1) . yes
Pd(1) C(10) 2.18(1) . yes
Pd(1) C(11) 2.20(1) . yes
Pd(2) Pd(3) 2.700(1) . yes
Pd(2) C(3) 2.28(1) . yes
Pd(2) C(4) 2.17(1) . yes
Pd(2) C(12) 2.20(1) . yes
Pd(2) C(13) 2.19(1) . yes
Pd(3) Pd(4) 2.713(1) . yes
Pd(3) C(5) 2.38(1) . yes
Pd(3) C(6) 2.15(2) . yes
Pd(3) C(7) 2.57(2) . yes
Pd(3) C(14) 2.18(1) . yes
Pd(3) C(15) 2.17(1) . yes
Pd(4) C(8) 2.12(2) . yes
Pd(4) C(9) 2.35(1) . yes
Pd(4) C(16) 2.17(1) . yes
Pd(4) C(17) 2.21(1) . yes
F(1) C(48) 1.24(2) . yes
F(2) C(48) 1.29(1) . yes
F(3) C(48) 1.30(2) . yes
F(4) C(41) 1.31(1) . yes
F(5) C(41) 1.29(1) . yes
F(6) C(41) 1.29(1) . yes
F(7) C(40) 1.27(2) . yes
F(8) C(40) 1.28(1) . yes
F(9) C(40) 1.28(2) . yes
F(10) C(24) 1.27(2) . yes
F(11) C(24) 1.32(2) . yes
F(12) C(24) 1.26(2) . yes
F(16) C(33) 1.32(1) . yes
F(17) C(33) 1.35(1) . yes
F(18) C(33) 1.32(1) . yes
F(19) F(34) 1.06(8) 6_555 yes
F(19) F(36) 1.31(8) 6_555 yes
F(19) C(32) 1.25(2) . yes
F(20) F(34) 1.3(1) 6_555 yes
F(20) F(35) 1.14(8) 6_555 yes
F(20) C(32) 1.33(6) . yes
F(21) F(35) 1.38(8) 6_555 yes
F(21) F(36) 1.0(1) 6_555 yes
F(21) C(32) 1.29(7) . yes
F(22) F(25) 0.94(6) . yes
F(22) F(26) 1.22(5) . yes
F(22) C(25) 1.26(3) . yes
F(23) F(24) 0.96(9) . yes
F(23) F(26) 1.29(6) . yes
F(23) C(25) 1.23(5) . yes
F(24) F(27) 1.51(8) . yes
F(24) C(25) 1.26(3) . yes
F(25) F(27) 1.36(6) . yes
F(25) C(25) 1.32(5) . yes
F(26) C(25) 1.41(5) . yes
F(27) C(25) 1.40(4) . yes
F(28) F(29) 1.43(8) . yes
F(28) F(31) 1.07(5) . yes
F(28) F(32) 0.74(7) . yes
F(28) C(54) 1.11(5) . yes
F(28) C(58) 1.46(5) . yes
F(29) F(32) 1.0(1) . yes
F(29) F(37) 1.0(1) . yes
F(29) C(54) 0.98(8) . yes
F(29) C(58) 1.56(8) . yes
F(31) F(38) 1.67(4) . yes
F(31) C(54) 1.38(4) . yes
F(31) C(58) 1.27(3) . yes
F(32) C(54) 1.19(6) . yes
F(32) C(58) 1.73(6) . yes
F(34) C(32) 1.29(7) 6_545 yes
F(35) C(32) 1.28(3) 6_545 yes
F(36) C(32) 1.32(7) 6_545 yes
F(37) F(39) 1.27(6) . yes
F(37) C(54) 1.15(5) . yes
F(37) C(58) 1.43(4) . yes
F(38) F(39) 0.77(6) . yes
F(38) C(54) 1.72(5) . yes
F(38) C(58) 1.26(4) . yes
F(39) C(54) 1.41(6) . yes
F(39) C(58) 1.18(6) . yes
C(1) C(2) 1.35(2) . yes
C(1) C(9) 1.37(2) . yes
C(2) C(3) 1.37(2) . yes
C(3) C(4) 1.42(2) . yes
C(4) C(5) 1.41(2) . yes
C(5) C(6) 1.47(2) . yes
C(6) C(7) 1.48(2) . yes
C(7) C(8) 1.39(2) . yes
C(8) C(9) 1.33(2) . yes
C(10) C(11) 1.37(2) . yes
C(10) C(17) 1.48(2) . yes
C(11) C(12) 1.39(2) . yes
C(12) C(13) 1.36(2) . yes
C(13) C(14) 1.40(1) . yes
C(14) C(15) 1.37(2) . yes
C(15) C(16) 1.46(2) . yes
C(16) C(17) 1.38(2) . yes
C(18) C(19) 1.40(1) . yes
C(18) C(23) 1.40(1) . yes
C(18) B(1) 1.63(1) . yes
C(19) C(20) 1.39(1) . yes
C(20) C(21) 1.36(1) . yes
C(20) C(24) 1.47(2) . yes
C(21) C(22) 1.39(1) . yes
C(22) C(23) 1.38(1) . yes
C(22) C(25) 1.49(2) . yes
C(26) C(27) 1.38(1) . yes
C(26) C(31) 1.41(1) . yes
C(26) B(1) 1.65(1) . yes
C(27) C(28) 1.38(1) . yes
C(28) C(29) 1.39(1) . yes
C(28) C(32) 1.51(1) . yes
C(29) C(30) 1.37(1) . yes
C(30) C(31) 1.39(1) . yes
C(30) C(33) 1.47(1) . yes
C(34) C(35) 1.40(1) . yes
C(34) C(39) 1.41(1) . yes
C(34) B(1) 1.65(1) . yes
C(35) C(36) 1.36(1) . yes
C(36) C(37) 1.38(1) . yes
C(36) C(40) 1.49(1) . yes
C(37) C(38) 1.36(1) . yes
C(38) C(39) 1.39(1) . yes
C(38) C(41) 1.48(1) . yes
C(42) C(43) 1.38(1) . yes
C(42) C(47) 1.42(1) . yes
C(42) C(48) 1.45(2) . yes
C(43) C(44) 1.37(2) . yes
C(44) C(45) 1.40(1) . yes
C(44) C(54) 1.69(4) . yes
C(44) C(58) 1.42(2) . yes
C(45) C(46) 1.38(1) . yes
C(46) C(47) 1.39(1) . yes
C(46) B(1) 1.64(1) 5_545 yes
C(50) C(53) 1.39(8) 3_656 yes
C(50) C(55) 1.06(10) . yes
C(50) C(57) 1.61(10) . yes
C(50) C(57) 1.69(10) 3_656 yes
C(52) C(53) 1.43(4) . yes
C(52) C(56) 0.82(8) . yes
C(53) C(55) 1.39(6) 3_656 yes
C(53) C(56) 1.28(8) . yes
C(53) C(57) 1.68(7) . yes
C(54) C(58) 0.61(5) . yes
C(56) C(57) 1.84(9) . yes
C(57) C(57) 1.5(1) 3_656 yes

loop_
_geom_contact_atom_site_label_1
_geom_contact_atom_site_label_2
_geom_contact_distance
_geom_contact_site_symmetry_2
Pd(1) Pd(1) 2.907(2) 2_555
Pd(1) Pd(2) 2.724(1) .
Pd(1) Pd(4) 2.728(1) .
Pd(2) Pd(3) 2.700(1) .
Pd(3) Pd(4) 2.713(1) .
Pd(3) C(7) 2.57(2) .
Pd(4) C(43) 3.33(1) 5_455
F(1) C(56) 3.54(7) 2_655
F(3) F(10) 2.85(2) 2_655
F(3) F(11) 3.28(2) 2_655
F(3) F(12) 3.30(1) 2_655
F(3) C(24) 3.44(2) 2_655
F(4) F(8) 3.18(1) 7_555
F(4) F(20) 3.32(6) 5_445
F(4) F(9) 3.47(2) 7_555
F(5) F(20) 2.75(6) 5_445
F(5) F(22) 3.13(2) 7_555
F(5) C(35) 3.22(1) 7_555
F(5) C(23) 3.28(1) 7_555
F(5) F(25) 3.35(3) 7_555
F(5) F(9) 3.51(1) 7_555
F(6) F(22) 3.30(3) 7_555
F(6) F(26) 3.42(4) 7_555
F(7) F(38) 3.36(3) 8_454
F(7) C(16) 3.38(2) 4_564
F(7) C(15) 3.44(2) 4_564
F(7) F(31) 3.47(2) 8_454
F(7) F(12) 3.48(1) 7_555
F(8) F(12) 3.19(1) 7_555
F(8) C(39) 3.22(1) 7_555
F(8) C(19) 3.44(1) 7_555
F(8) F(38) 3.50(3) 8_454
F(8) C(38) 3.57(1) 7_555
F(9) F(38) 2.94(2) 8_454
F(9) F(34) 3.13(4) 8_554
F(9) F(39) 3.27(5) 8_454
F(9) F(31) 3.31(2) 8_454
F(9) F(20) 3.33(4) 3_665
F(9) F(19) 3.36(2) 3_665
F(9) F(35) 3.57(2) 8_554
F(16) F(25) 2.90(4) 3_665
F(16) F(27) 3.05(5) 3_665
F(16) F(22) 3.05(2) 3_665
F(16) F(24) 3.27(4) 3_665
F(16) F(23) 3.45(5) 3_665
F(16) F(18) 3.483(9) 7_565
F(16) C(25) 3.50(2) 3_665
F(16) F(26) 3.59(4) 3_665
F(17) F(27) 3.36(4) 3_665
F(17) C(15) 3.38(1) 4_564
F(17) C(14) 3.44(1) 4_564
F(19) F(29) 3.36(6) 6_655
F(19) F(37) 3.43(4) 6_655
F(19) F(39) 3.48(6) 6_655
F(20) F(25) 3.36(7) 3_665
F(21) F(37) 3.27(6) 6_655
F(21) F(39) 3.34(7) 6_655
F(25) C(29) 3.15(4) 3_665
F(29) F(36) 2.99(10) 1_655
F(36) F(37) 2.78(6) 1_455
F(36) F(39) 3.02(7) 1_455
F(36) C(54) 3.49(7) 1_455
F(37) C(3) 3.24(3) 2_655
F(37) C(2) 3.29(3) 2_655
F(38) C(40) 3.56(3) 8_555
F(39) C(2) 3.22(5) 2_655
F(39) C(3) 3.36(5) 2_655
F(39) C(1) 3.54(5) 2_655
C(14) C(52) 3.56(3) 7_556
C(14) C(56) 3.60(7) 7_556
C(18) C(46) 2.74(1) 5_455
C(18) C(45) 3.20(1) 5_455
C(19) C(46) 3.15(1) 5_455
C(19) C(45) 3.28(1) 5_455
C(26) C(46) 2.58(1) 5_455
C(26) C(45) 3.32(1) 5_455
C(26) C(47) 3.39(1) 5_455
C(27) C(46) 3.46(1) 5_455
C(31) C(46) 3.28(1) 5_455
C(31) C(47) 3.56(1) 5_455
C(34) C(46) 2.73(1) 5_455
C(34) C(47) 3.08(1) 5_455
C(39) C(47) 3.10(1) 5_455
C(39) C(46) 3.14(1) 5_455

loop_
_geom_torsion_atom_site_label_1
_geom_torsion_atom_site_label_2
_geom_torsion_atom_site_label_3
_geom_torsion_atom_site_label_4
_geom_torsion
_geom_torsion_site_symmetry_2
_geom_torsion_site_symmetry_3
_geom_torsion_site_symmetry_4
_geom_torsion_publ_flag
Pd(1) Pd(1) Pd(2) Pd(3) 179.04(6) 2_555 2_555 2_555 yes
Pd(1) Pd(1) Pd(2) C(3) 76.2(4) 2_555 2_555 2_555 yes
Pd(1) Pd(1) Pd(2) C(4) 99.3(4) 2_555 2_555 2_555 yes
Pd(1) Pd(1) Pd(2) C(12) -80.2(3) 2_555 2_555 2_555 yes
Pd(1) Pd(1) Pd(2) C(13) -107.0(3) 2_555 2_555 2_555 yes
Pd(1) Pd(1) Pd(4) Pd(3) -178.94(5) 2_555 2_555 2_555 yes
Pd(1) Pd(1) Pd(4) C(8) -92.2(4) 2_555 2_555 2_555 yes
Pd(1) Pd(1) Pd(4) C(9) -74.2(3) 2_555 2_555 2_555 yes
Pd(1) Pd(1) Pd(4) C(16) 107.2(3) 2_555 2_555 2_555 yes
Pd(1) Pd(1) Pd(4) C(17) 80.4(3) 2_555 2_555 2_555 yes
Pd(1) Pd(1) C(1) C(2) -100.3(6) 2_555 2_555 2_555 yes
Pd(1) Pd(1) C(1) C(9) 117.4(8) 2_555 2_555 2_555 yes
Pd(1) Pd(1) C(2) C(1) 81.5(6) 2_555 2_555 2_555 yes
Pd(1) Pd(1) C(2) C(3) -140.4(8) 2_555 2_555 2_555 yes
Pd(1) Pd(1) C(10) C(11) 101.4(6) 2_555 2_555 2_555 yes
Pd(1) Pd(1) C(10) C(17) -126.1(7) 2_555 2_555 2_555 yes
Pd(1) Pd(1) C(11) C(10) -82.4(7) 2_555 2_555 2_555 yes
Pd(1) Pd(1) C(11) C(12) 142.9(8) 2_555 2_555 2_555 yes
Pd(1) Pd(2) Pd(3) Pd(4) 1.44(4) . . . yes
Pd(1) Pd(2) Pd(3) C(5) -109.4(3) . . . yes
Pd(1) Pd(2) Pd(3) C(6) -91.3(4) . . . yes
Pd(1) Pd(2) Pd(3) C(7) -56.4(3) . . . yes
Pd(1) Pd(2) Pd(3) C(14) 99.0(3) . . . yes
Pd(1) Pd(2) Pd(3) C(15) 73.6(3) . . . yes
Pd(1) Pd(2) C(3) C(2) 2.9(7) . . . yes
Pd(1) Pd(2) C(3) C(4) 140.2(8) . . . yes
Pd(1) Pd(2) C(4) C(3) -38.0(7) . . . yes
Pd(1) Pd(2) C(4) C(5) 100.9(8) . . . yes
Pd(1) Pd(2) C(12) C(11) 0.1(7) . . . yes
Pd(1) Pd(2) C(12) C(13) -130.9(7) . . . yes
Pd(1) Pd(2) C(13) C(12) 47.0(7) . . . yes
Pd(1) Pd(2) C(13) C(14) -87.2(6) . . . yes
Pd(1) Pd(4) Pd(3) Pd(2) -1.44(4) . . . yes
Pd(1) Pd(4) Pd(3) C(5) 64.0(4) . . . yes
Pd(1) Pd(4) Pd(3) C(6) 98.1(4) . . . yes
Pd(1) Pd(4) Pd(3) C(7) 110.1(3) . . . yes
Pd(1) Pd(4) Pd(3) C(14) -72.7(3) . . . yes
Pd(1) Pd(4) Pd(3) C(15) -99.4(3) . . . yes
Pd(1) Pd(4) C(8) C(7) -110.6(9) . . . yes
Pd(1) Pd(4) C(8) C(9) 30.4(8) . . . yes
Pd(1) Pd(4) C(9) C(1) -10.9(8) . . . yes
Pd(1) Pd(4) C(9) C(8) -146.8(8) . . . yes
Pd(1) Pd(4) C(16) C(15) 87.5(7) . . . yes
Pd(1) Pd(4) C(16) C(17) -46.0(6) . . . yes
Pd(1) Pd(4) C(17) C(10) 1.4(6) . . . yes
Pd(1) Pd(4) C(17) C(16) 131.7(7) . . . yes
Pd(1) C(1) C(2) C(3) -95(1) . . . yes
Pd(1) C(1) C(9) Pd(4) 12.7(9) . . . yes
Pd(1) C(1) C(9) C(8) 86(1) . . . yes
Pd(1) C(2) C(1) C(9) 86(1) . . . yes
Pd(1) C(2) C(3) Pd(2) -3.6(9) . . . yes
Pd(1) C(2) C(3) C(4) -78(1) . . . yes
Pd(1) C(10) C(11) C(12) 98(1) . . . yes
Pd(1) C(10) C(17) Pd(4) -1.8(8) . . . yes
Pd(1) C(10) C(17) C(16) -80(1) . . . yes
Pd(1) C(11) C(10) C(17) -95(1) . . . yes
Pd(1) C(11) C(12) Pd(2) -0.2(9) . . . yes
Pd(1) C(11) C(12) C(13) 79(1) . . . yes
Pd(2) Pd(1) Pd(1) Pd(2) -87.2(1) . 2_555 2_555 yes
Pd(2) Pd(1) Pd(1) Pd(4) 93.35(4) . 2_555 2_555 yes
Pd(2) Pd(1) Pd(1) C(1) 18.6(4) . 2_555 2_555 yes
Pd(2) Pd(1) Pd(1) C(2) -16.6(4) . 2_555 2_555 yes
Pd(2) Pd(1) Pd(1) C(10) 165.7(4) . 2_555 2_555 yes
Pd(2) Pd(1) Pd(1) C(11) -158.2(4) . 2_555 2_555 yes
Pd(2) Pd(1) Pd(4) Pd(3) 1.42(4) . . . yes
Pd(2) Pd(1) Pd(4) C(8) 88.1(4) . . . yes
Pd(2) Pd(1) Pd(4) C(9) 106.2(3) . . . yes
Pd(2) Pd(1) Pd(4) C(16) -72.4(3) . . . yes
Pd(2) Pd(1) Pd(4) C(17) -99.2(3) . . . yes
Pd(2) Pd(1) C(1) C(2) 43.3(7) . . . yes
Pd(2) Pd(1) C(1) C(9) -99.0(8) . . . yes
Pd(2) Pd(1) C(2) C(1) -135.2(7) . . . yes
Pd(2) Pd(1) C(2) C(3) 3.0(7) . . . yes
Pd(2) Pd(1) C(10) C(11) -42.7(7) . . . yes
Pd(2) Pd(1) C(10) C(17) 89.9(7) . . . yes
Pd(2) Pd(1) C(11) C(10) 134.9(7) . . . yes
Pd(2) Pd(1) C(11) C(12) 0.1(7) . . . yes
Pd(2) Pd(3) Pd(4) C(8) -97.8(4) . . . yes
Pd(2) Pd(3) Pd(4) C(9) -67.4(4) . . . yes
Pd(2) Pd(3) Pd(4) C(16) 97.2(3) . . . yes
Pd(2) Pd(3) Pd(4) C(17) 70.6(3) . . . yes
Pd(2) Pd(3) C(5) C(4) 14.1(7) . . . yes
Pd(2) Pd(3) C(5) C(6) 149.8(8) . . . yes
Pd(2) Pd(3) C(6) C(5) -27.9(7) . . . yes
Pd(2) Pd(3) C(6) C(7) 110.0(7) . . . yes
Pd(2) Pd(3) C(7) C(6) -78.9(8) . . . yes
Pd(2) Pd(3) C(7) C(8) 57.1(10) . . . yes
Pd(2) Pd(3) C(14) C(13) -0.6(6) . . . yes
Pd(2) Pd(3) C(14) C(15) -134.7(6) . . . yes
Pd(2) Pd(3) C(15) C(14) 42.8(6) . . . yes
Pd(2) Pd(3) C(15) C(16) -87.9(7) . . . yes
Pd(2) C(3) C(2) C(1) 78(2) . . . yes
Pd(2) C(3) C(4) C(5) -89(1) . . . yes
Pd(2) C(4) C(3) C(2) 90(1) . . . yes
Pd(2) C(4) C(5) Pd(3) -16.4(8) . . . yes
Pd(2) C(4) C(5) C(6) -86(1) . . . yes
Pd(2) C(12) C(11) C(10) -82(1) . . . yes
Pd(2) C(12) C(13) C(14) 91(1) . . . yes
Pd(2) C(13) C(12) C(11) -94(1) . . . yes
Pd(2) C(13) C(14) Pd(3) 0.7(7) . . . yes
Pd(2) C(13) C(14) C(15) 84(1) . . . yes
Pd(3) Pd(2) Pd(1) Pd(4) -1.43(4) . . . yes
Pd(3) Pd(2) Pd(1) C(1) 76.4(3) . . . yes
Pd(3) Pd(2) Pd(1) C(2) 101.1(3) . . . yes
Pd(3) Pd(2) Pd(1) C(10) -75.6(4) . . . yes
Pd(3) Pd(2) Pd(1) C(11) -100.8(3) . . . yes
Pd(3) Pd(2) C(3) C(2) -81.9(8) . . . yes
Pd(3) Pd(2) C(3) C(4) 55.3(7) . . . yes
Pd(3) Pd(2) C(4) C(3) -125.2(7) . . . yes
Pd(3) Pd(2) C(4) C(5) 13.8(7) . . . yes
Pd(3) Pd(2) C(12) C(11) 86.1(8) . . . yes
Pd(3) Pd(2) C(12) C(13) -45.0(7) . . . yes
Pd(3) Pd(2) C(13) C(12) 133.7(7) . . . yes
Pd(3) Pd(2) C(13) C(14) -0.6(6) . . . yes
Pd(3) Pd(4) Pd(1) C(1) -98.4(3) . . . yes
Pd(3) Pd(4) Pd(1) C(2) -72.0(4) . . . yes
Pd(3) Pd(4) Pd(1) C(10) 99.7(3) . . . yes
Pd(3) Pd(4) Pd(1) C(11) 72.7(4) . . . yes
Pd(3) Pd(4) C(8) C(7) -22.3(9) . . . yes
Pd(3) Pd(4) C(8) C(9) 118.8(7) . . . yes
Pd(3) Pd(4) C(9) C(1) 71.9(9) . . . yes
Pd(3) Pd(4) C(9) C(8) -64.0(8) . . . yes
Pd(3) Pd(4) C(16) C(15) 1.1(7) . . . yes
Pd(3) Pd(4) C(16) C(17) -132.4(7) . . . yes
Pd(3) Pd(4) C(17) C(10) -84.1(7) . . . yes
Pd(3) Pd(4) C(17) C(16) 46.2(7) . . . yes
Pd(3) C(5) C(4) C(3) 64(1) . . . yes
Pd(3) C(5) C(6) C(7) -76(1) . . . yes
Pd(3) C(6) C(5) C(4) 89(1) . . . yes
Pd(3) C(6) C(7) C(8) -85(2) . . . yes
Pd(3) C(7) C(6) C(5) 73(1) . . . yes
Pd(3) C(7) C(8) Pd(4) 25.5(9) . . . yes
Pd(3) C(7) C(8) C(9) -57(2) . . . yes
Pd(3) C(14) C(13) C(12) -78(1) . . . yes
Pd(3) C(14) C(15) C(16) 99(1) . . . yes
Pd(3) C(15) C(14) C(13) -100(1) . . . yes
Pd(3) C(15) C(16) Pd(4) -1.4(8) . . . yes
Pd(3) C(15) C(16) C(17) 79(1) . . . yes
Pd(4) Pd(1) Pd(1) Pd(4) -86.06(9) . 2_555 2_555 yes
Pd(4) Pd(1) Pd(1) C(1) -160.8(4) . 2_555 2_555 yes
Pd(4) Pd(1) Pd(1) C(2) 164.0(3) . 2_555 2_555 yes
Pd(4) Pd(1) Pd(1) C(10) -13.7(4) . 2_555 2_555 yes
Pd(4) Pd(1) Pd(1) C(11) 22.4(4) . 2_555 2_555 yes
Pd(4) Pd(1) Pd(2) C(3) -104.3(3) . . . yes
Pd(4) Pd(1) Pd(2) C(4) -81.1(4) . . . yes
Pd(4) Pd(1) Pd(2) C(12) 99.3(3) . . . yes
Pd(4) Pd(1) Pd(2) C(13) 72.5(3) . . . yes
Pd(4) Pd(1) C(1) C(2) 131.9(7) . . . yes
Pd(4) Pd(1) C(1) C(9) -10.4(7) . . . yes
Pd(4) Pd(1) C(2) C(1) -48.1(7) . . . yes
Pd(4) Pd(1) C(2) C(3) 90.1(8) . . . yes
Pd(4) Pd(1) C(10) C(11) -131.1(7) . . . yes
Pd(4) Pd(1) C(10) C(17) 1.4(6) . . . yes
Pd(4) Pd(1) C(11) C(10) 47.2(7) . . . yes
Pd(4) Pd(1) C(11) C(12) -87.5(8) . . . yes
Pd(4) Pd(3) Pd(2) C(3) 71.9(3) . . . yes
Pd(4) Pd(3) Pd(2) C(4) 102.2(3) . . . yes
Pd(4) Pd(3) Pd(2) C(12) -71.5(3) . . . yes
Pd(4) Pd(3) Pd(2) C(13) -97.2(3) . . . yes
Pd(4) Pd(3) C(5) C(4) -68.8(8) . . . yes
Pd(4) Pd(3) C(5) C(6) 67.0(8) . . . yes
Pd(4) Pd(3) C(6) C(5) -119.9(7) . . . yes
Pd(4) Pd(3) C(6) C(7) 18.0(7) . . . yes
Pd(4) Pd(3) C(7) C(6) -158.9(8) . . . yes
Pd(4) Pd(3) C(7) C(8) -22.9(8) . . . yes
Pd(4) Pd(3) C(14) C(13) 88.4(7) . . . yes
Pd(4) Pd(3) C(14) C(15) -45.7(6) . . . yes
Pd(4) Pd(3) C(15) C(14) 131.8(6) . . . yes
Pd(4) Pd(3) C(15) C(16) 1.2(7) . . . yes
Pd(4) C(8) C(7) C(6) 89(2) . . . yes
Pd(4) C(8) C(9) C(1) -93(1) . . . yes
Pd(4) C(9) C(1) C(2) -63(2) . . . yes
Pd(4) C(9) C(8) C(7) 87(2) . . . yes
Pd(4) C(16) C(15) C(14) -84(1) . . . yes
Pd(4) C(16) C(17) C(10) 95(1) . . . yes
Pd(4) C(17) C(10) C(11) 79(1) . . . yes
Pd(4) C(17) C(16) C(15) -94(1) . . . yes
F(1) C(48) C(42) C(43) 112(1) . . . yes
F(1) C(48) C(42) C(47) -64(1) . . . yes
F(2) C(48) C(42) C(43) -123(1) . . . yes
F(2) C(48) C(42) C(47) 58(1) . . . yes
F(3) C(48) C(42) C(43) -9(1) . . . yes
F(3) C(48) C(42) C(47) 172.4(10) . . . yes
F(4) C(41) C(38) C(37) 169.2(9) . . . yes
F(4) C(41) C(38) C(39) -13(1) . . . yes
F(5) C(41) C(38) C(37) 47(1) . . . yes
F(5) C(41) C(38) C(39) -135.5(9) . . . yes
F(6) C(41) C(38) C(37) -73(1) . . . yes
F(6) C(41) C(38) C(39) 103(1) . . . yes
F(7) C(40) C(36) C(35) -114(1) . . . yes
F(7) C(40) C(36) C(37) 64(1) . . . yes
F(8) C(40) C(36) C(35) 128(1) . . . yes
F(8) C(40) C(36) C(37) -52(1) . . . yes
F(9) C(40) C(36) C(35) 6(1) . . . yes
F(9) C(40) C(36) C(37) -174.8(10) . . . yes
F(10) C(24) C(20) C(19) 158(1) . . . yes
F(10) C(24) C(20) C(21) -23(1) . . . yes
F(11) C(24) C(20) C(19) -80(1) . . . yes
F(11) C(24) C(20) C(21) 97(1) . . . yes
F(12) C(24) C(20) C(19) 34(1) . . . yes
F(12) C(24) C(20) C(21) -147(1) . . . yes
F(16) C(33) C(30) C(29) -7(1) . . . yes
F(16) C(33) C(30) C(31) 175.7(8) . . . yes
F(17) C(33) C(30) C(29) 112.9(9) . . . yes
F(17) C(33) C(30) C(31) -64(1) . . . yes
F(18) C(33) C(30) C(29) -130.9(9) . . . yes
F(18) C(33) C(30) C(31) 51(1) . . . yes
F(19) F(34) F(20) F(35) 8(5) 6_555 . 6_555 yes
F(19) F(34) F(20) C(32) -24(3) 6_555 . . yes
F(19) F(34) C(32) F(20) 156(4) 6_555 . . yes
F(19) F(34) C(32) F(21) 60(6) 6_555 . . yes
F(19) F(34) C(32) F(35) 129(3) 6_555 . 6_555 yes
F(19) F(34) C(32) F(36) 19(4) 6_555 . 6_555 yes
F(19) F(34) C(32) C(28) -104(2) 6_555 . . yes
F(19) F(36) F(21) F(35) -2(7) 6_555 . 6_555 yes
F(19) F(36) F(21) C(32) 25(3) 6_555 . . yes
F(19) F(36) C(32) F(20) -80(6) 6_555 . . yes
F(19) F(36) C(32) F(21) -153(4) 6_555 . . yes
F(19) F(36) C(32) F(34) -16(4) 6_555 . 6_555 yes
F(19) F(36) C(32) F(35) -126(2) 6_555 . 6_555 yes
F(19) F(36) C(32) C(28) 107(1) 6_555 . . yes
F(19) C(32) F(20) F(34) 18(3) . . 6_555 yes
F(19) C(32) F(20) F(35) -127(2) . . 6_555 yes
F(19) C(32) F(21) F(35) 127(1) . . 6_555 yes
F(19) C(32) F(21) F(36) -23(4) . . 6_555 yes
F(19) C(32) F(34) F(20) -156(4) . 6_555 . yes
F(19) C(32) F(35) F(20) 78(4) . 6_555 . yes
F(19) C(32) F(35) F(21) -83(3) . 6_555 . yes
F(19) C(32) F(36) F(21) 153(4) . 6_555 . yes
F(19) C(32) C(28) C(27) 33(2) . . . yes
F(19) C(32) C(28) C(29) -144(2) . . . yes
F(20) F(34) F(19) F(36) 1(6) 6_555 . 6_555 yes
F(20) F(34) F(19) C(32) 23(3) 6_555 . . yes
F(20) F(34) C(32) F(21) -96(5) 6_555 . . yes
F(20) F(34) C(32) F(35) -27(3) 6_555 . 6_555 yes
F(20) F(34) C(32) F(36) -137(4) 6_555 . 6_555 yes
F(20) F(34) C(32) C(28) 98(3) 6_555 . . yes
F(20) F(35) F(21) F(36) 13(6) 6_555 . 6_555 yes
F(20) F(35) F(21) C(32) -18(3) 6_555 . . yes
F(20) F(35) C(32) F(21) 162(3) 6_555 . . yes
F(20) F(35) C(32) F(34) 30(3) 6_555 . 6_555 yes
F(20) F(35) C(32) F(36) 143(3) 6_555 . 6_555 yes
F(20) F(35) C(32) C(28) -93(2) 6_555 . . yes
F(20) C(32) F(19) F(34) -20(4) . . 6_555 yes
F(20) C(32) F(19) F(36) 137(4) . . 6_555 yes
F(20) C(32) F(21) F(35) 14(2) . . 6_555 yes
F(20) C(32) F(21) F(36) -136(4) . . 6_555 yes
F(20) C(32) F(35) F(21) -162(3) . 6_555 . yes
F(20) C(32) F(36) F(21) 73(6) . 6_555 . yes
F(20) C(32) C(28) C(27) 150(3) . . . yes
F(20) C(32) C(28) C(29) -27(3) . . . yes
F(21) F(35) F(20) F(34) -14(4) 6_555 . 6_555 yes
F(21) F(35) F(20) C(32) 17(2) 6_555 . . yes
F(21) F(35) C(32) F(34) -132(3) 6_555 . 6_555 yes
F(21) F(35) C(32) F(36) -19(3) 6_555 . 6_555 yes
F(21) F(35) C(32) C(28) 104(2) 6_555 . . yes
F(21) F(36) F(19) F(34) -3(7) 6_555 . 6_555 yes
F(21) F(36) F(19) C(32) -27(4) 6_555 . . yes
F(21) F(36) C(32) F(34) 136(4) 6_555 . 6_555 yes
F(21) F(36) C(32) F(35) 26(3) 6_555 . 6_555 yes
F(21) F(36) C(32) C(28) -99(3) 6_555 . . yes
F(21) C(32) F(19) F(34) -140(4) . . 6_555 yes
F(21) C(32) F(19) F(36) 17(3) . . 6_555 yes
F(21) C(32) F(20) F(34) 128(3) . . 6_555 yes
F(21) C(32) F(20) F(35) -17(3) . . 6_555 yes
F(21) C(32) C(28) C(27) -81(3) . . . yes
F(21) C(32) C(28) C(29) 101(3) . . . yes
F(22) F(25) F(27) F(24) 4(5) . . . yes
F(22) F(25) F(27) C(25) -26(3) . . . yes
F(22) F(25) C(25) F(23) 61(4) . . . yes
F(22) F(25) C(25) F(24) 113(4) . . . yes
F(22) F(25) C(25) F(26) 7(2) . . . yes
F(22) F(25) C(25) F(27) 156(3) . . . yes
F(22) F(25) C(25) C(22) -99(2) . . . yes
F(22) F(26) F(23) F(24) 9(7) . . . yes
F(22) F(26) F(23) C(25) 34(2) . . . yes
F(22) F(26) C(25) F(23) -137(3) . . . yes
F(22) F(26) C(25) F(24) -123(2) . . . yes
F(22) F(26) C(25) F(25) -6(2) . . . yes
F(22) F(26) C(25) F(27) -53(4) . . . yes
F(22) F(26) C(25) C(22) 108(1) . . . yes
F(22) C(25) F(23) F(24) 127(3) . . . yes
F(22) C(25) F(23) F(26) -33(2) . . . yes
F(22) C(25) F(24) F(23) -70(5) . . . yes
F(22) C(25) F(24) F(27) 87(4) . . . yes
F(22) C(25) F(25) F(27) -156(3) . . . yes
F(22) C(25) F(26) F(23) 137(3) . . . yes
F(22) C(25) F(27) F(24) -122(2) . . . yes
F(22) C(25) F(27) F(25) 16(2) . . . yes
F(22) C(25) C(22) C(21) 119(2) . . . yes
F(22) C(25) C(22) C(23) -65(2) . . . yes
F(23) F(24) F(27) F(25) -10(5) . . . yes
F(23) F(24) F(27) C(25) 23(4) . . . yes
F(23) F(24) C(25) F(25) -118(4) . . . yes
F(23) F(24) C(25) F(26) -16(4) . . . yes
F(23) F(24) C(25) F(27) -157(4) . . . yes
F(23) F(24) C(25) C(22) 97(4) . . . yes
F(23) F(26) F(22) F(25) -18(6) . . . yes
F(23) F(26) F(22) C(25) -33(2) . . . yes
F(23) F(26) C(25) F(24) 13(3) . . . yes
F(23) F(26) C(25) F(25) 131(3) . . . yes
F(23) F(26) C(25) F(27) 84(5) . . . yes
F(23) F(26) C(25) C(22) -113(3) . . . yes
F(23) C(25) F(22) F(25) -134(3) . . . yes
F(23) C(25) F(22) F(26) 35(2) . . . yes
F(23) C(25) F(24) F(27) 157(4) . . . yes
F(23) C(25) F(25) F(27) -94(4) . . . yes
F(23) C(25) F(27) F(24) -16(3) . . . yes
F(23) C(25) F(27) F(25) 122(3) . . . yes
F(23) C(25) C(22) C(21) 2(3) . . . yes
F(23) C(25) C(22) C(23) 177(2) . . . yes
F(24) F(23) F(26) C(25) -25(5) . . . yes
F(24) F(23) C(25) F(25) 89(4) . . . yes
F(24) F(23) C(25) F(26) 160(4) . . . yes
F(24) F(23) C(25) F(27) 22(4) . . . yes
F(24) F(23) C(25) C(22) -109(3) . . . yes
F(24) F(27) F(25) C(25) 31(2) . . . yes
F(24) F(27) C(25) F(25) -139(3) . . . yes
F(24) F(27) C(25) F(26) -81(4) . . . yes
F(24) F(27) C(25) C(22) 117(2) . . . yes
F(24) C(25) F(22) F(25) -91(5) . . . yes
F(24) C(25) F(22) F(26) 78(4) . . . yes
F(24) C(25) F(23) F(26) -160(4) . . . yes
F(24) C(25) F(25) F(27) -42(4) . . . yes
F(24) C(25) F(27) F(25) 139(3) . . . yes
F(24) C(25) C(22) C(21) -49(4) . . . yes
F(24) C(25) C(22) C(23) 124(4) . . . yes
F(25) F(22) F(26) C(25) 14(4) . . . yes
F(25) F(22) C(25) F(26) -170(3) . . . yes
F(25) F(22) C(25) F(27) -20(2) . . . yes
F(25) F(22) C(25) C(22) 98(2) . . . yes
F(25) F(27) F(24) C(25) -33(2) . . . yes
F(25) F(27) C(25) F(26) 57(4) . . . yes
F(25) F(27) C(25) C(22) -103(2) . . . yes
F(25) C(25) F(22) F(26) 170(3) . . . yes
F(25) C(25) F(23) F(26) -70(3) . . . yes
F(25) C(25) F(24) F(27) 38(3) . . . yes
F(25) C(25) C(22) C(21) 166(2) . . . yes
F(25) C(25) C(22) C(23) -19(2) . . . yes
F(26) F(22) F(25) F(27) 11(7) . . . yes
F(26) F(22) F(25) C(25) -14(4) . . . yes
F(26) F(22) C(25) F(27) 149(2) . . . yes
F(26) F(22) C(25) C(22) -90(2) . . . yes
F(26) F(23) F(24) F(27) 2(8) . . . yes
F(26) F(23) F(24) C(25) 25(5) . . . yes
F(26) F(23) C(25) F(27) -138(3) . . . yes
F(26) F(23) C(25) C(22) 89(3) . . . yes
F(26) C(25) F(24) F(27) 141(3) . . . yes
F(26) C(25) F(25) F(27) -148(2) . . . yes
F(26) C(25) C(22) C(21) 63(2) . . . yes
F(26) C(25) C(22) C(23) -122(1) . . . yes
F(27) F(24) F(23) C(25) -22(4) . . . yes
F(27) F(24) C(25) C(22) -104(3) . . . yes
F(27) F(25) F(22) C(25) 25(3) . . . yes
F(27) F(25) C(25) C(22) 104(2) . . . yes
F(27) C(25) C(22) C(21) -128(2) . . . yes
F(27) C(25) C(22) C(23) 45(2) . . . yes
F(28) F(29) F(32) C(54) 37(5) . . . yes
F(28) F(29) F(32) C(58) 36(5) . . . yes
F(28) F(29) F(37) F(39) 17(6) . . . yes
F(28) F(29) F(37) C(54) -19(3) . . . yes
F(28) F(29) F(37) C(58) -18(3) . . . yes
F(28) F(29) C(54) F(31) 30(5) . . . yes
F(28) F(29) C(54) F(32) -22(3) . . . yes
F(28) F(29) C(54) F(37) 157(3) . . . yes
F(28) F(29) C(54) F(38) 115(5) . . . yes
F(28) F(29) C(54) F(39) 127(4) . . . yes
F(28) F(29) C(54) C(44) -116(6) . . . yes
F(28) F(29) C(54) C(58) 153(17) . . . yes
F(28) F(29) C(58) F(31) 23(2) . . . yes
F(28) F(29) C(58) F(32) -20(3) . . . yes
F(28) F(29) C(58) F(37) 160(4) . . . yes
F(28) F(29) C(58) F(38) 108(3) . . . yes
F(28) F(29) C(58) F(39) 125(3) . . . yes
F(28) F(29) C(58) C(44) -101(2) . . . yes
F(28) F(29) C(58) C(54) -24(16) . . . yes
F(28) F(31) F(38) F(39) -16(4) . . . yes
F(28) F(31) F(38) C(54) 13(2) . . . yes
F(28) F(31) F(38) C(58) 34(2) . . . yes
F(28) F(31) C(54) F(29) -42(7) . . . yes
F(28) F(31) C(54) F(32) 0(3) . . . yes
F(28) F(31) C(54) F(37) -118(6) . . . yes
F(28) F(31) C(54) F(38) -165(3) . . . yes
F(28) F(31) C(54) F(39) -149(4) . . . yes
F(28) F(31) C(54) C(44) 112(3) . . . yes
F(28) F(31) C(54) C(58) 156(5) . . . yes
F(28) F(31) C(58) F(29) -28(3) . . . yes
F(28) F(31) C(58) F(32) -2(2) . . . yes
F(28) F(31) C(58) F(37) -58(3) . . . yes
F(28) F(31) C(58) F(38) -149(2) . . . yes
F(28) F(31) C(58) F(39) -117(3) . . . yes
F(28) F(31) C(58) C(44) 87(3) . . . yes
F(28) F(31) C(58) C(54) -18(4) . . . yes
F(28) F(32) F(29) F(37) -38(12) . . . yes
F(28) F(32) F(29) C(54) -37(5) . . . yes
F(28) F(32) F(29) C(58) -36(5) . . . yes
F(28) F(32) C(54) F(29) 140(6) . . . yes
F(28) F(32) C(54) F(31) 1(4) . . . yes
F(28) F(32) C(54) F(37) 141(5) . . . yes
F(28) F(32) C(54) F(38) 27(9) . . . yes
F(28) F(32) C(54) F(39) 77(10) . . . yes
F(28) F(32) C(54) C(44) -97(5) . . . yes
F(28) F(32) C(54) C(58) -37(10) . . . yes
F(28) F(32) C(58) F(29) 136(6) . . . yes
F(28) F(32) C(58) F(31) 4(4) . . . yes
F(28) F(32) C(58) F(37) 137(5) . . . yes
F(28) F(32) C(58) F(38) 57(6) . . . yes
F(28) F(32) C(58) F(39) 97(6) . . . yes
F(28) F(32) C(58) C(44) -115(5) . . . yes
F(28) F(32) C(58) C(54) 138(11) . . . yes
F(28) C(54) F(29) F(32) 22(3) . . . yes
F(28) C(54) F(29) F(37) -157(3) . . . yes
F(28) C(54) F(29) C(58) -153(17) . . . yes
F(28) C(54) F(31) F(38) 165(3) . . . yes
F(28) C(54) F(31) C(58) -156(5) . . . yes
F(28) C(54) F(32) F(29) -140(6) . . . yes
F(28) C(54) F(32) C(58) 37(10) . . . yes
F(28) C(54) F(37) F(29) 33(6) . . . yes
F(28) C(54) F(37) F(39) -112(6) . . . yes
F(28) C(54) F(37) C(58) -145(8) . . . yes
F(28) C(54) F(38) F(31) -12(2) . . . yes
F(28) C(54) F(38) F(39) 130(6) . . . yes
F(28) C(54) F(38) C(58) -98(7) . . . yes
F(28) C(54) F(39) F(37) 127(5) . . . yes
F(28) C(54) F(39) F(38) -61(7) . . . yes
F(28) C(54) F(39) C(58) -93(7) . . . yes
F(28) C(54) C(44) C(43) 78(4) . . . yes
F(28) C(54) C(44) C(45) -97(3) . . . yes
F(28) C(54) C(44) C(58) 101(6) . . . yes
F(28) C(54) C(58) F(29) 151(19) . . . yes
F(28) C(54) C(58) F(31) 18(4) . . . yes
F(28) C(54) C(58) F(32) -23(6) . . . yes
F(28) C(54) C(58) F(37) 155(6) . . . yes
F(28) C(54) C(58) F(38) 96(6) . . . yes
F(28) C(54) C(58) F(39) 120(4) . . . yes
F(28) C(54) C(58) C(44) -102(3) . . . yes
F(28) C(58) F(29) F(32) 20(3) . . . yes
F(28) C(58) F(29) F(37) -160(4) . . . yes
F(28) C(58) F(29) C(54) 24(16) . . . yes
F(28) C(58) F(31) F(38) 149(2) . . . yes
F(28) C(58) F(31) C(54) 18(4) . . . yes
F(28) C(58) F(32) F(29) -136(6) . . . yes
F(28) C(58) F(32) C(54) -138(11) . . . yes
F(28) C(58) F(37) F(29) 15(3) . . . yes
F(28) C(58) F(37) F(39) -121(3) . . . yes
F(28) C(58) F(37) C(54) 17(4) . . . yes
F(28) C(58) F(38) F(31) -25(2) . . . yes
F(28) C(58) F(38) F(39) 96(5) . . . yes
F(28) C(58) F(38) C(54) 54(5) . . . yes
F(28) C(58) F(39) F(37) 75(3) . . . yes
F(28) C(58) F(39) F(38) -104(4) . . . yes
F(28) C(58) F(39) C(54) 43(4) . . . yes
F(28) C(58) C(44) C(43) 114(2) . . . yes
F(28) C(58) C(44) C(45) -69(2) . . . yes
F(28) C(58) C(44) C(54) -46(4) . . . yes
F(28) C(58) C(54) F(29) -151(19) . . . yes
F(28) C(58) C(54) F(31) -18(4) . . . yes
F(28) C(58) C(54) F(32) 23(6) . . . yes
F(28) C(58) C(54) F(37) -155(6) . . . yes
F(28) C(58) C(54) F(38) -96(6) . . . yes
F(28) C(58) C(54) F(39) -120(4) . . . yes
F(28) C(58) C(54) C(44) 102(3) . . . yes
F(29) F(28) F(31) F(38) 8(4) . . . yes
F(29) F(28) F(31) C(54) 24(3) . . . yes
F(29) F(28) F(31) C(58) 34(3) . . . yes
F(29) F(28) F(32) C(54) -31(5) . . . yes
F(29) F(28) F(32) C(58) -39(5) . . . yes
F(29) F(28) C(54) F(31) -147(5) . . . yes
F(29) F(28) C(54) F(32) 31(6) . . . yes
F(29) F(28) C(54) F(37) -26(5) . . . yes
F(29) F(28) C(54) F(38) -132(5) . . . yes
F(29) F(28) C(54) F(39) -107(6) . . . yes
F(29) F(28) C(54) C(44) 131(5) . . . yes
F(29) F(28) C(54) C(58) -170(7) . . . yes
F(29) F(28) C(58) F(31) -145(4) . . . yes
F(29) F(28) C(58) F(32) 28(5) . . . yes
F(29) F(28) C(58) F(37) -12(3) . . . yes
F(29) F(28) C(58) F(38) -109(4) . . . yes
F(29) F(28) C(58) F(39) -67(4) . . . yes
F(29) F(28) C(58) C(44) 99(3) . . . yes
F(29) F(28) C(58) C(54) 7(5) . . . yes
F(29) F(32) F(28) F(31) 28(16) . . . yes
F(29) F(32) F(28) C(54) 31(5) . . . yes
F(29) F(32) F(28) C(58) 39(5) . . . yes
F(29) F(32) C(54) F(31) -139(4) . . . yes
F(29) F(32) C(54) F(37) 0(4) . . . yes
F(29) F(32) C(54) F(38) -113(8) . . . yes
F(29) F(32) C(54) F(39) -63(9) . . . yes
F(29) F(32) C(54) C(44) 122(5) . . . yes
F(29) F(32) C(54) C(58) -177(10) . . . yes
F(29) F(32) C(58) F(31) -132(4) . . . yes
F(29) F(32) C(58) F(37) 0(3) . . . yes
F(29) F(32) C(58) F(38) -79(5) . . . yes
F(29) F(32) C(58) F(39) -39(5) . . . yes
F(29) F(32) C(58) C(44) 107(3) . . . yes
F(29) F(32) C(58) C(54) 2(9) . . . yes
F(29) F(37) F(39) F(38) -47(12) . . . yes
F(29) F(37) F(39) C(54) -30(4) . . . yes
F(29) F(37) F(39) C(58) -47(4) . . . yes
F(29) F(37) C(54) F(31) 108(6) . . . yes
F(29) F(37) C(54) F(32) 0(4) . . . yes
F(29) F(37) C(54) F(38) 149(4) . . . yes
F(29) F(37) C(54) F(39) 145(4) . . . yes
F(29) F(37) C(54) C(44) -125(4) . . . yes
F(29) F(37) C(54) C(58) 178(6) . . . yes
F(29) F(37) C(58) F(31) 53(4) . . . yes
F(29) F(37) C(58) F(32) 0(3) . . . yes
F(29) F(37) C(58) F(38) 137(3) . . . yes
F(29) F(37) C(58) F(39) 137(4) . . . yes
F(29) F(37) C(58) C(44) -96(3) . . . yes
F(29) F(37) C(58) C(54) -1(5) . . . yes
F(29) C(54) F(28) F(31) 147(5) . . . yes
F(29) C(54) F(28) F(32) -31(6) . . . yes
F(29) C(54) F(28) C(58) 170(7) . . . yes
F(29) C(54) F(31) F(38) 123(8) . . . yes
F(29) C(54) F(31) C(58) 161(10) . . . yes
F(29) C(54) F(32) C(58) 177(10) . . . yes
F(29) C(54) F(37) F(39) -145(4) . . . yes
F(29) C(54) F(37) C(58) -178(6) . . . yes
F(29) C(54) F(38) F(31) -116(6) . . . yes
F(29) C(54) F(38) F(39) 26(7) . . . yes
F(29) C(54) F(38) C(58) 157(10) . . . yes
F(29) C(54) F(39) F(37) 29(4) . . . yes
F(29) C(54) F(39) F(38) -159(5) . . . yes
F(29) C(54) F(39) C(58) 169(6) . . . yes
F(29) C(54) C(44) C(43) -177(7) . . . yes
F(29) C(54) C(44) C(45) 7(8) . . . yes
F(29) C(54) C(44) C(58) -154(10) . . . yes
F(29) C(54) C(58) F(31) -132(16) . . . yes
F(29) C(54) C(58) F(32) -174(24) . . . yes
F(29) C(54) C(58) F(37) 3(14) . . . yes
F(29) C(54) C(58) F(38) -55(18) . . . yes
F(29) C(54) C(58) F(39) -30(17) . . . yes
F(29) C(54) C(58) C(44) 106(16) . . . yes
F(29) C(58) F(28) F(31) 145(4) . . . yes
F(29) C(58) F(28) F(32) -28(5) . . . yes
F(29) C(58) F(28) C(54) -7(5) . . . yes
F(29) C(58) F(31) F(38) 120(3) . . . yes
F(29) C(58) F(31) C(54) -9(4) . . . yes
F(29) C(58) F(32) C(54) -2(9) . . . yes
F(29) C(58) F(37) F(39) -137(4) . . . yes
F(29) C(58) F(37) C(54) 1(5) . . . yes
F(29) C(58) F(38) F(31) -91(3) . . . yes
F(29) C(58) F(38) F(39) 30(5) . . . yes
F(29) C(58) F(38) C(54) -12(5) . . . yes
F(29) C(58) F(39) F(37) 25(2) . . . yes
F(29) C(58) F(39) F(38) -154(4) . . . yes
F(29) C(58) F(39) C(54) -6(4) . . . yes
F(29) C(58) C(44) C(43) 173(3) . . . yes
F(29) C(58) C(44) C(45) -9(4) . . . yes
F(29) C(58) C(44) C(54) 12(5) . . . yes
F(29) C(58) C(54) F(31) 132(16) . . . yes
F(29) C(58) C(54) F(32) 174(24) . . . yes
F(29) C(58) C(54) F(37) -3(14) . . . yes
F(29) C(58) C(54) F(38) 55(18) . . . yes
F(29) C(58) C(54) F(39) 30(17) . . . yes
F(29) C(58) C(54) C(44) -106(16) . . . yes
F(31) F(28) F(29) F(32) -167(6) . . . yes
F(31) F(28) F(29) F(37) -12(6) . . . yes
F(31) F(28) F(29) C(54) -35(4) . . . yes
F(31) F(28) F(29) C(58) -31(2) . . . yes
F(31) F(28) F(32) C(54) -3(13) . . . yes
F(31) F(28) F(32) C(58) -11(11) . . . yes
F(31) F(28) C(54) F(32) 178(5) . . . yes
F(31) F(28) C(54) F(37) 120(5) . . . yes
F(31) F(28) C(54) F(38) 14(3) . . . yes
F(31) F(28) C(54) F(39) 39(5) . . . yes
F(31) F(28) C(54) C(44) -81(3) . . . yes
F(31) F(28) C(54) C(58) -23(5) . . . yes
F(31) F(28) C(58) F(32) 174(6) . . . yes
F(31) F(28) C(58) F(37) 133(2) . . . yes
F(31) F(28) C(58) F(38) 36(3) . . . yes
F(31) F(28) C(58) F(39) 78(4) . . . yes
F(31) F(28) C(58) C(44) -114(2) . . . yes
F(31) F(28) C(58) C(54) 153(6) . . . yes
F(31) F(38) F(39) F(37) 40(11) . . . yes
F(31) F(38) F(39) C(54) 26(3) . . . yes
F(31) F(38) F(39) C(58) 40(2) . . . yes
F(31) F(38) C(54) F(32) -29(7) . . . yes
F(31) F(38) C(54) F(37) -150(2) . . . yes
F(31) F(38) C(54) F(39) -142(5) . . . yes
F(31) F(38) C(54) C(44) 101(2) . . . yes
F(31) F(38) C(54) C(58) 86(6) . . . yes
F(31) F(38) C(58) F(32) -49(3) . . . yes
F(31) F(38) C(58) F(37) -122(2) . . . yes
F(31) F(38) C(58) F(39) -122(4) . . . yes
F(31) F(38) C(58) C(44) 122(2) . . . yes
F(31) F(38) C(58) C(54) -79(6) . . . yes
F(31) C(54) F(28) F(32) -178(5) . . . yes
F(31) C(54) F(28) C(58) 23(5) . . . yes
F(31) C(54) F(29) F(32) 53(6) . . . yes
F(31) C(54) F(29) F(37) -127(5) . . . yes
F(31) C(54) F(29) C(58) -122(19) . . . yes
F(31) C(54) F(32) C(58) 38(8) . . . yes
F(31) C(54) F(37) F(39) -36(5) . . . yes
F(31) C(54) F(37) C(58) -70(5) . . . yes
F(31) C(54) F(38) F(39) 142(5) . . . yes
F(31) C(54) F(38) C(58) -86(6) . . . yes
F(31) C(54) F(39) F(37) 155(3) . . . yes
F(31) C(54) F(39) F(38) -32(4) . . . yes
F(31) C(54) F(39) C(58) -64(4) . . . yes
F(31) C(54) C(44) C(43) 28(3) . . . yes
F(31) C(54) C(44) C(45) -146(1) . . . yes
F(31) C(54) C(44) C(58) 52(4) . . . yes
F(31) C(54) C(58) F(32) -42(8) . . . yes
F(31) C(54) C(58) F(37) 136(2) . . . yes
F(31) C(54) C(58) F(38) 77(4) . . . yes
F(31) C(54) C(58) F(39) 101(3) . . . yes
F(31) C(54) C(58) C(44) -121(2) . . . yes
F(31) C(58) F(28) F(32) -174(6) . . . yes
F(31) C(58) F(28) C(54) -153(6) . . . yes
F(31) C(58) F(29) F(32) 44(3) . . . yes
F(31) C(58) F(29) F(37) -136(3) . . . yes
F(31) C(58) F(29) C(54) 47(16) . . . yes
F(31) C(58) F(32) C(54) -134(9) . . . yes
F(31) C(58) F(37) F(39) -83(3) . . . yes
F(31) C(58) F(37) C(54) 54(4) . . . yes
F(31) C(58) F(38) F(39) 122(4) . . . yes
F(31) C(58) F(38) C(54) 79(6) . . . yes
F(31) C(58) F(39) F(37) 120(2) . . . yes
F(31) C(58) F(39) F(38) -59(4) . . . yes
F(31) C(58) F(39) C(54) 88(4) . . . yes
F(31) C(58) C(44) C(43) 64(2) . . . yes
F(31) C(58) C(44) C(45) -118(2) . . . yes
F(31) C(58) C(44) C(54) -96(5) . . . yes
F(31) C(58) C(54) F(32) 42(8) . . . yes
F(31) C(58) C(54) F(37) -136(2) . . . yes
F(31) C(58) C(54) F(38) -77(4) . . . yes
F(31) C(58) C(54) F(39) -101(3) . . . yes
F(31) C(58) C(54) C(44) 121(2) . . . yes
F(32) F(28) F(29) F(37) 155(8) . . . yes
F(32) F(28) F(29) C(54) 131(7) . . . yes
F(32) F(28) F(29) C(58) 135(6) . . . yes
F(32) F(28) F(31) F(38) -12(15) . . . yes
F(32) F(28) F(31) C(54) 3(13) . . . yes
F(32) F(28) F(31) C(58) 13(13) . . . yes
F(32) F(28) C(54) F(37) -58(7) . . . yes
F(32) F(28) C(54) F(38) -164(5) . . . yes
F(32) F(28) C(54) F(39) -139(6) . . . yes
F(32) F(28) C(54) C(44) 99(5) . . . yes
F(32) F(28) C(54) C(58) 158(6) . . . yes
F(32) F(28) C(58) F(37) -40(5) . . . yes
F(32) F(28) C(58) F(38) -138(5) . . . yes
F(32) F(28) C(58) F(39) -95(5) . . . yes
F(32) F(28) C(58) C(44) 71(5) . . . yes
F(32) F(28) C(58) C(54) -21(6) . . . yes
F(32) F(29) F(28) C(54) -131(7) . . . yes
F(32) F(29) F(28) C(58) -135(6) . . . yes
F(32) F(29) F(37) F(39) 37(11) . . . yes
F(32) F(29) F(37) C(54) 1(8) . . . yes
F(32) F(29) F(37) C(58) 1(9) . . . yes
F(32) F(29) C(54) F(37) -179(5) . . . yes
F(32) F(29) C(54) F(38) 138(5) . . . yes
F(32) F(29) C(54) F(39) 150(4) . . . yes
F(32) F(29) C(54) C(44) -93(6) . . . yes
F(32) F(29) C(54) C(58) 176(16) . . . yes
F(32) F(29) C(58) F(37) -178(5) . . . yes
F(32) F(29) C(58) F(38) 128(4) . . . yes
F(32) F(29) C(58) F(39) 145(4) . . . yes
F(32) F(29) C(58) C(44) -81(3) . . . yes
F(32) F(29) C(58) C(54) -3(16) . . . yes
F(32) C(54) F(28) C(58) -158(6) . . . yes
F(32) C(54) F(29) F(37) 179(5) . . . yes
F(32) C(54) F(29) C(58) -176(16) . . . yes
F(32) C(54) F(31) F(38) 164(3) . . . yes
F(32) C(54) F(31) C(58) -157(5) . . . yes
F(32) C(54) F(37) F(39) -145(4) . . . yes
F(32) C(54) F(37) C(58) -178(6) . . . yes
F(32) C(54) F(38) F(39) 113(9) . . . yes
F(32) C(54) F(38) C(58) -115(11) . . . yes
F(32) C(54) F(39) F(37) 79(9) . . . yes
F(32) C(54) F(39) F(38) -109(9) . . . yes
F(32) C(54) F(39) C(58) -141(10) . . . yes
F(32) C(54) C(44) C(43) 118(3) . . . yes
F(32) C(54) C(44) C(45) -56(4) . . . yes
F(32) C(54) C(44) C(58) 142(7) . . . yes
F(32) C(54) C(58) F(37) 178(10) . . . yes
F(32) C(54) C(58) F(38) 119(8) . . . yes
F(32) C(54) C(58) F(39) 143(8) . . . yes
F(32) C(54) C(58) C(44) -79(9) . . . yes
F(32) C(58) F(28) C(54) 21(6) . . . yes
F(32) C(58) F(29) F(37) 178(5) . . . yes
F(32) C(58) F(29) C(54) 3(16) . . . yes
F(32) C(58) F(31) F(38) 146(2) . . . yes
F(32) C(58) F(31) C(54) 16(4) . . . yes
F(32) C(58) F(37) F(39) -137(3) . . . yes
F(32) C(58) F(37) C(54) 0(4) . . . yes
F(32) C(58) F(38) F(39) 72(5) . . . yes
F(32) C(58) F(38) C(54) 29(5) . . . yes
F(32) C(58) F(39) F(37) 47(3) . . . yes
F(32) C(58) F(39) F(38) -132(3) . . . yes
F(32) C(58) F(39) C(54) 15(4) . . . yes
F(32) C(58) C(44) C(43) 138(2) . . . yes
F(32) C(58) C(44) C(45) -45(2) . . . yes
F(32) C(58) C(44) C(54) -22(4) . . . yes
F(32) C(58) C(54) F(37) -178(10) . . . yes
F(32) C(58) C(54) F(38) -119(8) . . . yes
F(32) C(58) C(54) F(39) -143(8) . . . yes
F(32) C(58) C(54) C(44) 79(9) . . . yes
F(34) F(19) F(36) C(32) 24(4) 6_545 . 6_545 yes
F(34) F(20) F(35) C(32) -31(2) 6_545 . 6_545 yes
F(35) F(20) F(34) C(32) 32(3) 6_545 . 6_545 yes
F(35) F(21) F(36) C(32) -27(3) 6_545 . 6_545 yes
F(36) F(19) F(34) C(32) -22(4) 6_545 . 6_545 yes
F(36) F(21) F(35) C(32) 31(4) 6_545 . 6_545 yes
F(37) F(29) F(28) C(54) 23(4) . . . yes
F(37) F(29) F(28) C(58) 19(4) . . . yes
F(37) F(29) F(32) C(54) -1(8) . . . yes
F(37) F(29) F(32) C(58) -1(8) . . . yes
F(37) F(29) C(54) F(38) -42(5) . . . yes
F(37) F(29) C(54) F(39) -30(3) . . . yes
F(37) F(29) C(54) C(44) 85(6) . . . yes
F(37) F(29) C(54) C(58) -4(17) . . . yes
F(37) F(29) C(58) F(38) -52(3) . . . yes
F(37) F(29) C(58) F(39) -35(3) . . . yes
F(37) F(29) C(58) C(44) 97(3) . . . yes
F(37) F(29) C(58) C(54) 175(18) . . . yes
F(37) F(39) F(38) C(54) 13(8) . . . yes
F(37) F(39) F(38) C(58) 0(9) . . . yes
F(37) F(39) C(54) F(38) -171(5) . . . yes
F(37) F(39) C(54) C(44) -105(2) . . . yes
F(37) F(39) C(54) C(58) -139(5) . . . yes
F(37) F(39) C(58) F(38) -179(5) . . . yes
F(37) F(39) C(58) C(44) -88(3) . . . yes
F(37) F(39) C(58) C(54) 32(4) . . . yes
F(37) C(54) F(28) C(58) 143(9) . . . yes
F(37) C(54) F(29) C(58) 4(17) . . . yes
F(37) C(54) F(31) F(38) 46(4) . . . yes
F(37) C(54) F(31) C(58) 84(6) . . . yes
F(37) C(54) F(32) C(58) 178(11) . . . yes
F(37) C(54) F(38) F(39) -7(4) . . . yes
F(37) C(54) F(38) C(58) 123(6) . . . yes
F(37) C(54) F(39) F(38) 171(5) . . . yes
F(37) C(54) F(39) C(58) 139(5) . . . yes
F(37) C(54) C(44) C(43) -117(2) . . . yes
F(37) C(54) C(44) C(45) 67(3) . . . yes
F(37) C(54) C(44) C(58) -93(5) . . . yes
F(37) C(54) C(58) F(38) -58(6) . . . yes
F(37) C(54) C(58) F(39) -34(4) . . . yes
F(37) C(54) C(58) C(44) 102(3) . . . yes
F(37) C(58) F(28) C(54) -19(5) . . . yes
F(37) C(58) F(29) C(54) -175(18) . . . yes
F(37) C(58) F(31) F(38) 90(2) . . . yes
F(37) C(58) F(31) C(54) -40(4) . . . yes
F(37) C(58) F(32) C(54) -1(8) . . . yes
F(37) C(58) F(38) F(39) 0(4) . . . yes
F(37) C(58) F(38) C(54) -42(5) . . . yes
F(37) C(58) F(39) F(38) 179(5) . . . yes
F(37) C(58) F(39) C(54) -32(4) . . . yes
F(37) C(58) C(44) C(43) -144(1) . . . yes
F(37) C(58) C(44) C(45) 31(2) . . . yes
F(37) C(58) C(44) C(54) 54(4) . . . yes
F(37) C(58) C(54) F(38) 58(6) . . . yes
F(37) C(58) C(54) F(39) 34(4) . . . yes
F(37) C(58) C(54) C(44) -102(3) . . . yes
F(38) F(31) F(28) C(54) -15(3) . . . yes
F(38) F(31) F(28) C(58) -25(2) . . . yes
F(38) F(31) C(54) F(39) 15(2) . . . yes
F(38) F(31) C(54) C(44) -82(2) . . . yes
F(38) F(31) C(54) C(58) -38(3) . . . yes
F(38) F(31) C(58) F(39) 31(3) . . . yes
F(38) F(31) C(58) C(44) -123(2) . . . yes
F(38) F(31) C(58) C(54) 130(4) . . . yes
F(38) F(39) F(37) C(54) -17(10) . . . yes
F(38) F(39) F(37) C(58) 0(9) . . . yes
F(38) F(39) C(54) C(44) 65(4) . . . yes
F(38) F(39) C(54) C(58) 31(5) . . . yes
F(38) F(39) C(58) C(44) 91(4) . . . yes
F(38) F(39) C(58) C(54) -148(5) . . . yes
F(38) C(54) F(28) C(58) 37(4) . . . yes
F(38) C(54) F(29) C(58) -37(14) . . . yes
F(38) C(54) F(31) C(58) 38(3) . . . yes
F(38) C(54) F(32) C(58) 64(9) . . . yes
F(38) C(54) F(37) F(39) 3(2) . . . yes
F(38) C(54) F(37) C(58) -29(3) . . . yes
F(38) C(54) F(39) C(58) -31(5) . . . yes
F(38) C(54) C(44) C(43) -34(2) . . . yes
F(38) C(54) C(44) C(45) 150(1) . . . yes
F(38) C(54) C(44) C(58) -10(3) . . . yes
F(38) C(54) C(58) F(39) 24(4) . . . yes
F(38) C(54) C(58) C(44) 161(6) . . . yes
F(38) C(58) F(28) C(54) -116(6) . . . yes
F(38) C(58) F(29) C(54) 132(17) . . . yes
F(38) C(58) F(31) C(54) -130(4) . . . yes
F(38) C(58) F(32) C(54) -81(9) . . . yes
F(38) C(58) F(37) F(39) 0(3) . . . yes
F(38) C(58) F(37) C(54) 138(4) . . . yes
F(38) C(58) F(39) C(54) 148(5) . . . yes
F(38) C(58) C(44) C(43) -36(2) . . . yes
F(38) C(58) C(44) C(45) 140(2) . . . yes
F(38) C(58) C(44) C(54) 162(6) . . . yes
F(38) C(58) C(54) F(39) -24(4) . . . yes
F(38) C(58) C(54) C(44) -161(6) . . . yes
F(39) F(37) F(29) C(54) 36(4) . . . yes
F(39) F(37) F(29) C(58) 36(3) . . . yes
F(39) F(37) C(54) C(44) 89(3) . . . yes
F(39) F(37) C(54) C(58) 33(4) . . . yes
F(39) F(37) C(58) C(44) 126(3) . . . yes
F(39) F(37) C(58) C(54) -138(5) . . . yes
F(39) F(38) F(31) C(54) -29(4) . . . yes
F(39) F(38) F(31) C(58) -50(4) . . . yes
F(39) F(38) C(54) C(44) -115(5) . . . yes
F(39) F(38) C(54) C(58) -130(8) . . . yes
F(39) F(38) C(58) C(44) -115(4) . . . yes
F(39) F(38) C(58) C(54) 42(7) . . . yes
F(39) C(54) F(28) C(58) 62(5) . . . yes
F(39) C(54) F(29) C(58) -26(15) . . . yes
F(39) C(54) F(31) C(58) 53(4) . . . yes
F(39) C(54) F(32) C(58) 114(14) . . . yes
F(39) C(54) F(37) C(58) -33(4) . . . yes
F(39) C(54) F(38) C(58) 130(8) . . . yes
F(39) C(54) C(44) C(43) -58(3) . . . yes
F(39) C(54) C(44) C(45) 126(2) . . . yes
F(39) C(54) C(44) C(58) -34(4) . . . yes
F(39) C(54) C(58) C(44) 136(4) . . . yes
F(39) C(58) F(28) C(54) -74(6) . . . yes
F(39) C(58) F(29) C(54) 149(17) . . . yes
F(39) C(58) F(31) C(54) -99(5) . . . yes
F(39) C(58) F(32) C(54) -41(9) . . . yes
F(39) C(58) F(37) C(54) 138(5) . . . yes
F(39) C(58) F(38) C(54) -42(7) . . . yes
F(39) C(58) C(44) C(43) -81(4) . . . yes
F(39) C(58) C(44) C(45) 95(4) . . . yes
F(39) C(58) C(44) C(54) 117(6) . . . yes
F(39) C(58) C(54) C(44) -136(4) . . . yes
C(1) Pd(1) Pd(1) C(1) 124.5(7) . 2_555 2_555 yes
C(1) Pd(1) Pd(1) C(2) 89.3(5) . 2_555 2_555 yes
C(1) Pd(1) Pd(1) C(10) -88.5(5) . 2_555 2_555 yes
C(1) Pd(1) Pd(1) C(11) -52.3(5) . 2_555 2_555 yes
C(1) Pd(1) Pd(2) C(3) -26.4(5) . . . yes
C(1) Pd(1) Pd(2) C(4) -3.3(5) . . . yes
C(1) Pd(1) Pd(2) C(12) 177.1(5) . . . yes
C(1) Pd(1) Pd(2) C(13) 150.3(4) . . . yes
C(1) Pd(1) Pd(4) C(8) -11.7(5) . . . yes
C(1) Pd(1) Pd(4) C(9) 6.4(4) . . . yes
C(1) Pd(1) Pd(4) C(16) -172.2(4) . . . yes
C(1) Pd(1) Pd(4) C(17) 161.0(4) . . . yes
C(1) Pd(1) C(2) C(3) 138(1) . . . yes
C(1) Pd(1) C(10) C(11) -164.8(7) . . . yes
C(1) Pd(1) C(10) C(17) -32(1) . . . yes
C(1) Pd(1) C(11) C(10) 117(3) . . . yes
C(1) Pd(1) C(11) C(12) -17(3) . . . yes
C(1) C(2) Pd(1) C(10) -113(3) . . . yes
C(1) C(2) Pd(1) C(11) -167.8(7) . . . yes
C(1) C(2) C(3) C(4) 3(3) . . . yes
C(1) C(9) Pd(4) C(8) 135(1) . . . yes
C(1) C(9) Pd(4) C(16) -5(2) . . . yes
C(1) C(9) Pd(4) C(17) -44(1) . . . yes
C(1) C(9) C(8) C(7) -5(3) . . . yes
C(2) Pd(1) Pd(1) C(2) 54.0(7) . 2_555 2_555 yes
C(2) Pd(1) Pd(1) C(10) -123.7(5) . 2_555 2_555 yes
C(2) Pd(1) Pd(1) C(11) -87.6(5) . 2_555 2_555 yes
C(2) Pd(1) Pd(2) C(3) -1.8(5) . . . yes
C(2) Pd(1) Pd(2) C(4) 21.4(5) . . . yes
C(2) Pd(1) Pd(2) C(12) -158.2(4) . . . yes
C(2) Pd(1) Pd(2) C(13) 175.0(4) . . . yes
C(2) Pd(1) Pd(4) C(8) 14.7(6) . . . yes
C(2) Pd(1) Pd(4) C(9) 32.8(5) . . . yes
C(2) Pd(1) Pd(4) C(16) -145.8(5) . . . yes
C(2) Pd(1) Pd(4) C(17) -172.6(5) . . . yes
C(2) Pd(1) C(1) C(9) -142(1) . . . yes
C(2) Pd(1) C(10) C(11) -63(3) . . . yes
C(2) Pd(1) C(10) C(17) 68(3) . . . yes
C(2) Pd(1) C(11) C(10) 167.9(7) . . . yes
C(2) Pd(1) C(11) C(12) 33(1) . . . yes
C(2) C(1) Pd(1) C(10) 165.0(8) . . . yes
C(2) C(1) Pd(1) C(11) 59(3) . . . yes
C(2) C(1) C(9) C(8) 10(3) . . . yes
C(2) C(3) Pd(2) C(4) -137(1) . . . yes
C(2) C(3) Pd(2) C(12) 37(1) . . . yes
C(2) C(3) Pd(2) C(13) -13(2) . . . yes
C(2) C(3) C(4) C(5) 0(3) . . . yes
C(3) Pd(2) Pd(1) C(10) -178.5(5) . . . yes
C(3) Pd(2) Pd(1) C(11) 156.3(5) . . . yes
C(3) Pd(2) Pd(3) C(5) -39.0(4) . . . yes
C(3) Pd(2) Pd(3) C(6) -20.9(5) . . . yes
C(3) Pd(2) Pd(3) C(7) 14.0(5) . . . yes
C(3) Pd(2) Pd(3) C(14) 169.5(4) . . . yes
C(3) Pd(2) Pd(3) C(15) 144.0(4) . . . yes
C(3) Pd(2) C(4) C(5) 138(1) . . . yes
C(3) Pd(2) C(12) C(11) -33(1) . . . yes
C(3) Pd(2) C(12) C(13) -165.0(7) . . . yes
C(3) Pd(2) C(13) C(12) 62(2) . . . yes
C(3) Pd(2) C(13) C(14) -71(2) . . . yes
C(3) C(2) Pd(1) C(10) 24(3) . . . yes
C(3) C(2) Pd(1) C(11) -29(1) . . . yes
C(3) C(2) C(1) C(9) -9(3) . . . yes
C(3) C(4) Pd(2) C(12) -34(4) . . . yes
C(3) C(4) Pd(2) C(13) -162.1(7) . . . yes
C(3) C(4) C(5) C(6) -6(3) . . . yes
C(4) Pd(2) Pd(1) C(10) -155.3(5) . . . yes
C(4) Pd(2) Pd(1) C(11) 179.5(5) . . . yes
C(4) Pd(2) Pd(3) C(5) -8.7(5) . . . yes
C(4) Pd(2) Pd(3) C(6) 9.4(5) . . . yes
C(4) Pd(2) Pd(3) C(7) 44.3(5) . . . yes
C(4) Pd(2) Pd(3) C(14) -160.2(4) . . . yes
C(4) Pd(2) Pd(3) C(15) 174.3(5) . . . yes
C(4) Pd(2) C(12) C(11) -3(4) . . . yes
C(4) Pd(2) C(12) C(13) -134(4) . . . yes
C(4) Pd(2) C(13) C(12) 171.6(8) . . . yes
C(4) Pd(2) C(13) C(14) 37(1) . . . yes
C(4) C(3) Pd(2) C(12) 174.8(7) . . . yes
C(4) C(3) Pd(2) C(13) 123(2) . . . yes
C(4) C(5) Pd(3) C(6) -135(1) . . . yes
C(4) C(5) Pd(3) C(7) -111.0(9) . . . yes
C(4) C(5) Pd(3) C(14) 49.7(10) . . . yes
C(4) C(5) Pd(3) C(15) 25(1) . . . yes
C(4) C(5) C(6) C(7) 12(3) . . . yes
C(5) Pd(3) Pd(2) C(12) 177.6(4) . . . yes
C(5) Pd(3) Pd(2) C(13) 151.9(4) . . . yes
C(5) Pd(3) Pd(4) C(8) -32.4(6) . . . yes
C(5) Pd(3) Pd(4) C(9) -1.9(5) . . . yes
C(5) Pd(3) Pd(4) C(16) 162.7(5) . . . yes
C(5) Pd(3) Pd(4) C(17) 136.0(5) . . . yes
C(5) Pd(3) C(6) C(7) 137(1) . . . yes
C(5) Pd(3) C(7) C(6) -26.3(8) . . . yes
C(5) Pd(3) C(7) C(8) 109(1) . . . yes
C(5) Pd(3) C(14) C(13) -34.9(9) . . . yes
C(5) Pd(3) C(14) C(15) -169.1(6) . . . yes
C(5) Pd(3) C(15) C(14) 32(1) . . . yes
C(5) Pd(3) C(15) C(16) -98(1) . . . yes
C(5) C(4) Pd(2) C(12) 104(4) . . . yes
C(5) C(4) Pd(2) C(13) -23(1) . . . yes
C(5) C(6) Pd(3) C(7) -137(1) . . . yes
C(5) C(6) Pd(3) C(14) 18(2) . . . yes
C(5) C(6) Pd(3) C(15) -166.8(9) . . . yes
C(5) C(6) C(7) C(8) -11(3) . . . yes
C(6) Pd(3) Pd(2) C(12) -164.3(5) . . . yes
C(6) Pd(3) Pd(2) C(13) 170.0(5) . . . yes
C(6) Pd(3) Pd(4) C(8) 1.7(6) . . . yes
C(6) Pd(3) Pd(4) C(9) 32.2(5) . . . yes
C(6) Pd(3) Pd(4) C(16) -163.2(5) . . . yes
C(6) Pd(3) Pd(4) C(17) 170.2(5) . . . yes
C(6) Pd(3) C(7) C(8) 135(1) . . . yes
C(6) Pd(3) C(14) C(13) -49(2) . . . yes
C(6) Pd(3) C(14) C(15) 176(1) . . . yes
C(6) Pd(3) C(15) C(14) -178.0(10) . . . yes
C(6) Pd(3) C(15) C(16) 51(1) . . . yes
C(6) C(5) Pd(3) C(7) 24.7(7) . . . yes
C(6) C(5) Pd(3) C(14) -174.5(7) . . . yes
C(6) C(5) Pd(3) C(15) 160(1) . . . yes
C(6) C(7) Pd(3) C(14) -165.9(10) . . . yes
C(6) C(7) Pd(3) C(15) 166.8(7) . . . yes
C(6) C(7) C(8) C(9) 5(3) . . . yes
C(7) Pd(3) Pd(2) C(12) -129.4(5) . . . yes
C(7) Pd(3) Pd(2) C(13) -155.1(4) . . . yes
C(7) Pd(3) Pd(4) C(8) 13.7(5) . . . yes
C(7) Pd(3) Pd(4) C(9) 44.2(5) . . . yes
C(7) Pd(3) Pd(4) C(16) -151.3(5) . . . yes
C(7) Pd(3) Pd(4) C(17) -177.9(5) . . . yes
C(7) Pd(3) C(14) C(13) 94(1) . . . yes
C(7) Pd(3) C(14) C(15) -39(1) . . . yes
C(7) Pd(3) C(15) C(14) 162.4(6) . . . yes
C(7) Pd(3) C(15) C(16) 31.7(9) . . . yes
C(7) C(6) Pd(3) C(14) 156(1) . . . yes
C(7) C(6) Pd(3) C(15) -28(1) . . . yes
C(7) C(8) Pd(4) C(9) -141(1) . . . yes
C(7) C(8) Pd(4) C(16) 15(1) . . . yes
C(7) C(8) Pd(4) C(17) -142(1) . . . yes
C(8) Pd(4) Pd(1) C(10) -173.6(5) . . . yes
C(8) Pd(4) Pd(1) C(11) 159.4(5) . . . yes
C(8) Pd(4) Pd(3) C(14) -169.1(5) . . . yes
C(8) Pd(4) Pd(3) C(15) 164.2(5) . . . yes
C(8) Pd(4) C(16) C(15) -38(1) . . . yes
C(8) Pd(4) C(16) C(17) -171(1) . . . yes
C(8) Pd(4) C(17) C(10) 35(2) . . . yes
C(8) Pd(4) C(17) C(16) 165(1) . . . yes
C(8) C(7) Pd(3) C(14) -29(1) . . . yes
C(8) C(7) Pd(3) C(15) -57(1) . . . yes
C(8) C(9) Pd(4) C(16) -141(1) . . . yes
C(8) C(9) Pd(4) C(17) 179.5(8) . . . yes
C(9) Pd(4) Pd(1) C(10) -155.6(5) . . . yes
C(9) Pd(4) Pd(1) C(11) 177.5(5) . . . yes
C(9) Pd(4) Pd(3) C(14) -138.6(5) . . . yes
C(9) Pd(4) Pd(3) C(15) -165.4(5) . . . yes
C(9) Pd(4) C(16) C(15) 82(1) . . . yes
C(9) Pd(4) C(16) C(17) -50(1) . . . yes
C(9) Pd(4) C(17) C(10) 33.8(9) . . . yes
C(9) Pd(4) C(17) C(16) 164.0(6) . . . yes
C(9) C(1) Pd(1) C(10) 22(1) . . . yes
C(9) C(1) Pd(1) C(11) -82(3) . . . yes
C(9) C(8) Pd(4) C(16) 156.5(10) . . . yes
C(9) C(8) Pd(4) C(17) -1(2) . . . yes
C(10) Pd(1) Pd(1) C(10) 58.6(7) . 2_555 2_555 yes
C(10) Pd(1) Pd(1) C(11) 94.7(5) . 2_555 2_555 yes
C(10) Pd(1) Pd(2) C(12) 25.1(5) . . . yes
C(10) Pd(1) Pd(2) C(13) -1.7(5) . . . yes
C(10) Pd(1) Pd(4) C(16) 25.8(5) . . . yes
C(10) Pd(1) Pd(4) C(17) -1.0(4) . . . yes
C(10) Pd(1) C(11) C(12) -134(1) . . . yes
C(10) C(11) C(12) C(13) -3(2) . . . yes
C(10) C(17) Pd(4) C(16) -130(1) . . . yes
C(10) C(17) C(16) C(15) 1(2) . . . yes
C(11) Pd(1) Pd(1) C(11) 130.8(7) . 2_555 2_555 yes
C(11) Pd(1) Pd(2) C(12) -0.1(4) . . . yes
C(11) Pd(1) Pd(2) C(13) -26.9(4) . . . yes
C(11) Pd(1) Pd(4) C(16) -1.1(5) . . . yes
C(11) Pd(1) Pd(4) C(17) -27.9(5) . . . yes
C(11) Pd(1) C(10) C(17) 132(1) . . . yes
C(11) C(10) C(17) C(16) 0(2) . . . yes
C(11) C(12) Pd(2) C(13) 131(1) . . . yes
C(11) C(12) C(13) C(14) -2(2) . . . yes
C(12) Pd(2) Pd(3) C(14) 26.1(4) . . . yes
C(12) Pd(2) Pd(3) C(15) 0.6(4) . . . yes
C(12) Pd(2) C(13) C(14) -134(1) . . . yes
C(12) C(11) C(10) C(17) 3(3) . . . yes
C(12) C(13) C(14) C(15) 6(2) . . . yes
C(13) Pd(2) Pd(3) C(14) 0.4(4) . . . yes
C(13) Pd(2) Pd(3) C(15) -25.1(4) . . . yes
C(13) C(14) Pd(3) C(15) 134(1) . . . yes
C(13) C(14) C(15) C(16) -1(2) . . . yes
C(14) Pd(3) Pd(4) C(16) 26.0(4) . . . yes
C(14) Pd(3) Pd(4) C(17) -0.6(4) . . . yes
C(14) Pd(3) C(15) C(16) -130(1) . . . yes
C(14) C(15) C(16) C(17) -3(2) . . . yes
C(15) Pd(3) Pd(4) C(16) -0.8(4) . . . yes
C(15) Pd(3) Pd(4) C(17) -27.4(4) . . . yes
C(15) C(16) Pd(4) C(17) 133(1) . . . yes
C(18) C(19) C(20) C(21) 1(1) . . . yes
C(18) C(19) C(20) C(24) 179.2(9) . . . yes
C(18) C(23) C(22) C(21) 1(1) . . . yes
C(18) C(23) C(22) C(25) -173(1) . . . yes
C(18) B(1) C(26) C(27) -28(1) . . . yes
C(18) B(1) C(26) C(31) 157.8(7) . . . yes
C(18) B(1) C(34) C(35) -92.6(8) . . . yes
C(18) B(1) C(34) C(39) 88.1(8) . . . yes
C(19) C(18) C(23) C(22) -1(1) . . . yes
C(19) C(18) B(1) C(26) 149.6(7) . . . yes
C(19) C(18) B(1) C(34) -91.3(8) . . . yes
C(19) C(18) B(1) C(46) 33.4(10) . . 5_455 yes
C(19) C(20) C(21) C(22) -1(1) . . . yes
C(20) C(19) C(18) C(23) 0(1) . . . yes
C(20) C(19) C(18) B(1) 178.3(7) . . . yes
C(20) C(21) C(22) C(23) 0(1) . . . yes
C(20) C(21) C(22) C(25) 174(1) . . . yes
C(22) C(21) C(20) C(24) -179.4(10) . . . yes
C(22) C(23) C(18) B(1) -179.5(8) . . . yes
C(23) C(18) B(1) C(26) -32.5(10) . . . yes
C(23) C(18) B(1) C(34) 86.6(9) . . . yes
C(23) C(18) B(1) C(46) -148.7(7) . . 5_455 yes
C(26) C(27) C(28) C(29) 1(1) . . . yes
C(26) C(27) C(28) C(32) -176.7(9) . . . yes
C(26) C(31) C(30) C(29) 0(1) . . . yes
C(26) C(31) C(30) C(33) 176.9(8) . . . yes
C(26) B(1) C(34) C(35) 28.1(10) . . . yes
C(26) B(1) C(34) C(39) -151.2(7) . . . yes
C(27) C(26) C(31) C(30) 3(1) . . . yes
C(27) C(26) B(1) C(34) -146.4(7) . . . yes
C(27) C(26) B(1) C(46) 93.6(8) . . 5_455 yes
C(27) C(28) C(29) C(30) 2(1) . . . yes
C(28) C(27) C(26) C(31) -3(1) . . . yes
C(28) C(27) C(26) B(1) -177.1(8) . . . yes
C(28) C(29) C(30) C(31) -2(1) . . . yes
C(28) C(29) C(30) C(33) -179.5(8) . . . yes
C(30) C(29) C(28) C(32) 179.9(9) . . . yes
C(30) C(31) C(26) B(1) 177.1(7) . . . yes
C(31) C(26) B(1) C(34) 40.4(9) . . . yes
C(31) C(26) B(1) C(46) -79.7(8) . . 5_455 yes
C(34) C(35) C(36) C(37) -1(1) . . . yes
C(34) C(35) C(36) C(40) 177.0(8) . . . yes
C(34) C(39) C(38) C(37) 2(1) . . . yes
C(34) C(39) C(38) C(41) -174.0(8) . . . yes
C(35) C(34) C(39) C(38) -3(1) . . . yes
C(35) C(34) B(1) C(46) 142.0(7) . . 5_455 yes
C(35) C(36) C(37) C(38) 0(1) . . . yes
C(36) C(35) C(34) C(39) 2(1) . . . yes
C(36) C(35) C(34) B(1) -176.7(7) . . . yes
C(36) C(37) C(38) C(39) -1(1) . . . yes
C(36) C(37) C(38) C(41) 175.6(8) . . . yes
C(38) C(37) C(36) C(40) -177.8(8) . . . yes
C(38) C(39) C(34) B(1) 175.9(7) . . . yes
C(39) C(34) B(1) C(46) -37.2(9) . . 5_455 yes
C(42) C(43) C(44) C(45) -1(1) . . . yes
C(42) C(43) C(44) C(54) -176(1) . . . yes
C(42) C(43) C(44) C(58) 175(1) . . . yes
C(42) C(47) C(46) C(45) -1(1) . . . yes
C(42) C(47) C(46) B(1) -174.1(8) . . 5_545 yes
C(43) C(42) C(47) C(46) 1(1) . . . yes
C(43) C(44) C(45) C(46) 1(1) . . . yes
C(43) C(44) C(54) C(58) -23(5) . . . yes
C(43) C(44) C(58) C(54) 160(4) . . . yes
C(44) C(43) C(42) C(47) 0(1) . . . yes
C(44) C(43) C(42) C(48) -178.0(10) . . . yes
C(44) C(45) C(46) C(47) 0(1) . . . yes
C(44) C(45) C(46) B(1) 172.3(8) . . 5_545 yes
C(44) C(54) F(28) C(58) -58(4) . . . yes
C(44) C(54) F(29) C(58) 90(16) . . . yes
C(44) C(54) F(31) C(58) -44(3) . . . yes
C(44) C(54) F(32) C(58) -60(8) . . . yes
C(44) C(54) F(37) C(58) 55(3) . . . yes
C(44) C(54) F(38) C(58) 15(5) . . . yes
C(44) C(54) F(39) C(58) 33(3) . . . yes
C(44) C(58) F(28) C(54) 92(5) . . . yes
C(44) C(58) F(29) C(54) -77(16) . . . yes
C(44) C(58) F(31) C(54) 106(4) . . . yes
C(44) C(58) F(32) C(54) 105(9) . . . yes
C(44) C(58) F(37) C(54) -95(4) . . . yes
C(44) C(58) F(38) C(54) -158(7) . . . yes
C(44) C(58) F(39) C(54) -120(5) . . . yes
C(45) C(44) C(54) C(58) 161(4) . . . yes
C(45) C(44) C(58) C(54) -22(5) . . . yes
C(46) C(45) C(44) C(54) 177(1) . . . yes
C(46) C(45) C(44) C(58) -174(1) . . . yes
C(46) C(47) C(42) C(48) 179.6(9) . . . yes
C(50) C(53) C(52) C(56) -42(10) 3_656 3_656 3_656 yes
C(50) C(53) C(56) C(52) 157(5) 3_656 3_656 3_656 yes
C(50) C(53) C(56) C(57) -50(5) 3_656 3_656 3_656 yes
C(50) C(53) C(57) C(56) 133(5) 3_656 3_656 3_656 yes
C(50) C(53) C(57) C(57) -32(5) 3_656 3_656 . yes
C(50) C(55) C(53) C(52) 138(8) . 3_656 3_656 yes
C(50) C(55) C(53) C(56) 36(18) . 3_656 3_656 yes
C(50) C(55) C(53) C(57) -39(5) . 3_656 3_656 yes
C(50) C(57) C(50) C(53) -142(6) . 3_656 . yes
C(50) C(57) C(50) C(55) -98(8) . 3_656 3_656 yes
C(50) C(57) C(50) C(57) 0.0 . 3_656 3_656 yes
C(50) C(57) C(53) C(52) -116(9) . . . yes
C(50) C(57) C(53) C(55) 64(10) . . 3_656 yes
C(50) C(57) C(53) C(56) -132(10) . . . yes
C(50) C(57) C(56) C(52) 92(13) . . . yes
C(50) C(57) C(56) C(53) 134(10) . . . yes
C(50) C(57) C(57) C(50) 180.0 . 3_656 3_656 yes
C(50) C(57) C(57) C(53) 27(4) . 3_656 3_656 yes
C(50) C(57) C(57) C(56) 11(10) . 3_656 3_656 yes
C(50) C(57) C(50) C(53) 35(5) 3_656 3_656 . yes
C(50) C(57) C(50) C(55) 108(7) 3_656 3_656 3_656 yes
C(50) C(57) C(50) C(57) 0.0000(1) 3_656 3_656 . yes
C(50) C(57) C(53) C(52) -149(4) 3_656 3_656 3_656 yes
C(50) C(57) C(53) C(55) 29(4) 3_656 3_656 . yes
C(50) C(57) C(53) C(56) -133(5) 3_656 3_656 3_656 yes
C(50) C(57) C(56) C(52) 75(10) 3_656 3_656 3_656 yes
C(50) C(57) C(56) C(53) 33(3) 3_656 3_656 3_656 yes
C(50) C(57) C(57) C(50) -180.0 3_656 . 3_656 yes
C(50) C(57) C(57) C(53) 152(4) 3_656 . . yes
C(50) C(57) C(57) C(56) 168(10) 3_656 . . yes
C(52) C(53) C(50) C(55) 141(8) . 3_656 3_656 yes
C(52) C(53) C(50) C(57) -81(8) . 3_656 . yes
C(52) C(53) C(50) C(57) -111(8) . 3_656 3_656 yes
C(52) C(53) C(56) C(57) -152(6) . . . yes
C(52) C(53) C(57) C(56) 16(3) . . . yes
C(52) C(53) C(57) C(57) -178(4) . . 3_656 yes
C(52) C(56) C(53) C(55) -128(15) . . 3_656 yes
C(52) C(56) C(53) C(57) 152(6) . . . yes
C(52) C(56) C(57) C(53) -41(8) . . . yes
C(52) C(56) C(57) C(57) -64(15) . . 3_656 yes
C(53) C(50) C(57) C(56) 29(3) 3_656 . . yes
C(53) C(50) C(57) C(57) -142(6) 3_656 . 3_656 yes
C(53) C(50) C(57) C(56) -159(8) 3_656 3_656 3_656 yes
C(53) C(50) C(57) C(57) 35(5) 3_656 3_656 . yes
C(53) C(52) C(56) C(57) 36(7) . . . yes
C(53) C(55) C(50) C(57) -43(5) 3_656 3_656 . yes
C(53) C(55) C(50) C(57) -102(6) 3_656 3_656 3_656 yes
C(53) C(56) C(57) C(57) -22(10) . . 3_656 yes
C(53) C(57) C(50) C(55) -177(7) . . . yes
C(53) C(57) C(50) C(57) -69(9) . . 3_656 yes
C(53) C(57) C(50) C(55) 44(6) . 3_656 3_656 yes
C(53) C(57) C(50) C(57) 142(6) . 3_656 3_656 yes
C(53) C(57) C(57) C(53) 180.0 . 3_656 3_656 yes
C(53) C(57) C(57) C(56) 164(7) . 3_656 3_656 yes
C(54) F(28) F(29) C(58) 4(3) . . . yes
C(54) F(28) F(31) C(58) 10(2) . . . yes
C(54) F(28) F(32) C(58) -8(2) . . . yes
C(54) F(29) F(28) C(58) -4(3) . . . yes
C(54) F(29) F(32) C(58) 0(2) . . . yes
C(54) F(29) F(37) C(58) 0(2) . . . yes
C(54) F(31) F(28) C(58) -10(2) . . . yes
C(54) F(31) F(38) C(58) 21(2) . . . yes
C(54) F(32) F(28) C(58) 8(2) . . . yes
C(54) F(32) F(29) C(58) 0(2) . . . yes
C(54) F(37) F(29) C(58) 0(2) . . . yes
C(54) F(37) F(39) C(58) -17(2) . . . yes
C(54) F(38) F(31) C(58) -21(2) . . . yes
C(54) F(38) F(39) C(58) 13(2) . . . yes
C(54) F(39) F(37) C(58) 17(2) . . . yes
C(54) F(39) F(38) C(58) -13(2) . . . yes
C(55) C(50) C(53) C(56) -167(6) . 3_656 3_656 yes
C(55) C(50) C(53) C(57) 137(6) . 3_656 3_656 yes
C(55) C(50) C(57) C(56) 86(11) . . . yes
C(55) C(50) C(57) C(57) -108(7) . . 3_656 yes
C(55) C(50) C(57) C(56) -74(7) . 3_656 3_656 yes
C(55) C(50) C(57) C(57) 98(8) . 3_656 . yes
C(55) C(53) C(50) C(57) -106(6) 3_656 . . yes
C(55) C(53) C(50) C(57) -137(6) 3_656 . 3_656 yes
C(55) C(53) C(52) C(56) -148(10) 3_656 3_656 3_656 yes
C(55) C(53) C(56) C(57) -79(16) 3_656 3_656 3_656 yes
C(55) C(53) C(57) C(56) 162(4) 3_656 3_656 3_656 yes
C(55) C(53) C(57) C(57) -3(6) 3_656 3_656 . yes
C(56) C(52) C(53) C(57) -28(6) . . . yes
C(56) C(53) C(50) C(57) -54(5) . 3_656 . yes
C(56) C(53) C(50) C(57) -85(6) . 3_656 3_656 yes
C(56) C(53) C(57) C(57) 165(6) . . 3_656 yes
C(56) C(57) C(50) C(57) -165(12) . . 3_656 yes
C(56) C(57) C(50) C(57) 172(6) . 3_656 3_656 yes
C(56) C(57) C(57) C(56) -180.0 . 3_656 3_656 yes
C(57) C(50) C(57) C(50) 0.0000(1) . 3_656 3_656 yes
C(57) C(50) C(57) C(50) 0.0000(1) 3_656 3_656 . yes
C(57) C(50) C(57) C(50) 0.0000(1) 3_656 3_656 . yes
